data_4310281
loop_
_publ_author_name
'St\'ephane Cordier'
'Nikola\"i G. Naumov'
'Diala Salloum'
'Fr\'ed\'eric Paul'
'Christiane Perrin'

_publ_contact_author_address
;
LCSIM UMR 6511 CNRS - Universit\'e de Rennes 1, Institut de Chimie
de Rennes, B\^at. 10A, Campus de Beaulieu, Avenue du G\'en\'eral Leclerc,
35042 Rennes, France
;
_publ_contact_author_email christiane.perrin@univ-rennes1.fr
_publ_contact_author_fax 33299635704
_publ_contact_author_name 'Perrin, Christiane'
_publ_contact_author_phone 33223236253
_publ_section_title
;
 Synthesis and Characterization of Mo6 Chalcobromides and
 Cyano-Substituted Compounds Built from a Novel [(Mo6Bri6Yi2)La6]n-
 Discrete Cluster Unit (Yi= S or Se and La= Br or CN)
;
_journal_name_full 'Inorganic Chemistry'
_journal_page_first 219
_journal_page_last 226
_journal_paper_doi 10.1021/ic034443q
_journal_volume 43
_journal_year 2004
_chemical_formula_moiety 'Br12 Cs4 Mo6 Se2'
_chemical_formula_sum 'Br12 Cs4 Mo6 Se2'
_chemical_formula_weight 2224.12
_space_group_IT_number 61
_symmetry_cell_setting orthorhombic
_symmetry_space_group_name_Hall '-P 2ac 2ab'
_symmetry_space_group_name_H-M 'P b c a'
_audit_conform_dict_location ftp://ftp.iucr.org/pub/cif_core.dic
_audit_conform_dict_name cif_core.dic
_audit_conform_dict_version 2.2
_audit_creation_date 2002-05-16
_audit_creation_method 'WinGX routine CIF_UPDATE'
_cell_angle_alpha 90.000
_cell_angle_beta 90.000
_cell_angle_gamma 90.000
_cell_formula_units_Z 8
_cell_length_a 11.624(5)
_cell_length_b 18.944(5)
_cell_length_c 28.487(5)
_cell_measurement_reflns_used 37671
_cell_measurement_temperature 293(2)
_cell_measurement_theta_max 30.034
_cell_measurement_theta_min 0.998
_cell_volume 6273(3)
_computing_cell_refinement 'HKL Scalepack (Otwinowski & Minor 1997)'
_computing_data_collection 'Collect (Nonius BV, 1997-2000)'
_computing_data_reduction 'HKL Denzo and Scalepack (Otwinowski & Minor 1997)'
_computing_molecular_graphics 'Ortep-3 for Windows (Farrugia, 1997)'
_computing_publication_material 'WinGX publication routines (Farrugia, 1999)'
_computing_structure_refinement 'SHELXL-97 (Sheldrick, 1997)'
_computing_structure_solution 'SHELXS-97 (Sheldrick, 1990)'
_diffrn_measured_fraction_theta_full 1
_diffrn_measured_fraction_theta_max 1
_diffrn_measurement_device '95mm CCD camera on \k-goniostat'
_diffrn_measurement_device_type KappaCCD
_diffrn_measurement_method CCD
_diffrn_radiation_probe x-ray
_diffrn_radiation_type MoK\a
_diffrn_radiation_wavelength 0.71069
_diffrn_reflns_av_R_equivalents 0.1142
_diffrn_reflns_limit_h_max 13
_diffrn_reflns_limit_h_min -16
_diffrn_reflns_limit_k_max 26
_diffrn_reflns_limit_k_min -21
_diffrn_reflns_limit_l_max 40
_diffrn_reflns_limit_l_min -40
_diffrn_reflns_number 76947
_diffrn_reflns_theta_full 30.03
_diffrn_reflns_theta_max 30.03
_diffrn_reflns_theta_min 1.43
_exptl_absorpt_coefficient_mu 24.504
_exptl_absorpt_correction_T_max 0.2804
_exptl_absorpt_correction_T_min 0.0753
_exptl_absorpt_correction_type analytical
_exptl_absorpt_process_details
;
        (see. N.W. Alcock (1970). Cryst. Computing, p271)
;
_exptl_crystal_colour Black
_exptl_crystal_density_diffrn 4.71
_exptl_crystal_density_method 'not measured'
_exptl_crystal_description prism
_exptl_crystal_F_000 7680
_exptl_crystal_size_max 0.05
_exptl_crystal_size_mid 0.05
_exptl_crystal_size_min 0.05
_refine_diff_density_max 2.806
_refine_diff_density_min -2.074
_refine_ls_extinction_coef 0.000062(9)
_refine_ls_extinction_expression Fc^*^=kFc[1+0.001xFc^2^\l^3^/sin(2\q)]^-1/4^
_refine_ls_extinction_method SHELXL
_refine_ls_goodness_of_fit_ref 0.998
_refine_ls_hydrogen_treatment mixed
_refine_ls_matrix_type full
_refine_ls_number_parameters 272
_refine_ls_number_reflns 9188
_refine_ls_number_restraints 0
_refine_ls_restrained_S_all 0.998
_refine_ls_R_factor_gt 0.0501
_refine_ls_shift/su_max 0.007
_refine_ls_structure_factor_coef Fsqd
_refine_ls_weighting_details 'calc w=1/[\s^2^(Fo^2^)+(0.0577P)^2^+0.0000P] where P=(Fo^2^+2Fc^2^)/3'
_refine_ls_weighting_scheme calc
_refine_ls_wR_factor_ref 0.1303
_reflns_number_gt 4961
_reflns_number_total 9188
_reflns_threshold_expression >2sigma(I)
_cod_data_source_file ic034443qsi20030428_044710_2.cif
_cod_data_source_block anal
_cod_database_code 4310281

loop_
_symmetry_equiv_pos_as_xyz
'x, y, z'
'-x+1/2, -y, z+1/2'
'x+1/2, -y+1/2, -z'
'-x, y+1/2, -z+1/2'
'-x, -y, -z'
'x-1/2, y, -z-1/2'
'-x-1/2, y-1/2, z'
'x, -y-1/2, z-1/2'

loop_
_atom_site_label
_atom_site_type_symbol
_atom_site_fract_x
_atom_site_fract_y
_atom_site_fract_z
_atom_site_U_iso_or_equiv
_atom_site_adp_type
_atom_site_occupancy
_atom_site_calc_flag
_atom_site_refinement_flags
_atom_site_disorder_group
_atom_site_disorder_assembly
Mo1 Mo 0.74734(7) 0.71955(4) 0.34859(2) 0.02709(19) Uani 1 d . . .
Mo2 Mo 0.75875(7) 0.59815(4) 0.39338(2) 0.02648(19) Uani 1 d . . .
Mo3 Mo 0.86368(6) 0.61335(4) 0.31175(2) 0.02458(18) Uani 1 d . . .
Mo4 Mo 0.86979(6) 0.70878(4) 0.42622(2) 0.02658(19) Uani 1 d . . .
Mo5 Mo 0.97452(7) 0.72463(4) 0.34508(2) 0.02700(19) Uani 1 d . . .
Mo6 Mo 0.98517(7) 0.60249(4) 0.38935(2) 0.02684(19) Uani 1 d . . .
Br1 Br 0.57428(11) 0.80225(7) 0.32400(4) 0.0614(3) Uani 1 d . . .
Br2 Br 0.60236(11) 0.51260(7) 0.43049(4) 0.0589(3) Uani 1 d . . .
Br3 Br 0.86239(8) 0.54076(6) 0.23168(3) 0.0373(2) Uani 1 d . . .
Br4 Br 0.87411(9) 0.78033(8) 0.50642(4) 0.0588(4) Uani 1 d . . .
Br5 Br 0.12902(11) 0.81832(7) 0.31638(4) 0.0616(4) Uani 1 d . . .
Br6 Br 0.15827(11) 0.52054(7) 0.41634(4) 0.0637(4) Uani 1 d . . .
Br7 Br 0.85178(9) 0.73354(5) 0.26788(3) 0.0378(2) Uani 1 d . . .
Br8 Br 0.64011(8) 0.60854(5) 0.31575(3) 0.0349(2) Uani 1 d . . .
Br9 Br 0.64617(8) 0.70348(5) 0.42959(3) 0.0350(2) Uani 1 d . . .
Br10 Br 0.85749(8) 0.82922(5) 0.38019(3) 0.0372(2) Uani 1 d . . .
Br11 Br 0.09194(8) 0.71120(6) 0.42228(3) 0.0367(2) Uani 1 d . . .
Br12 Br 0.88063(8) 0.58835(6) 0.46885(3) 0.0391(3) Uani 1 d . . .
Br13 Br 0.87282(8) 0.49317(5) 0.35594(3) 0.0368(2) Uani 1 d . . .
Br14 Br 0.08746(8) 0.61972(5) 0.30806(3) 0.0340(2) Uani 1 d . . .
Cs1 Cs 0.3706(12) 0.6556(12) 0.3727(7) 0.056(2) Uani 0.46(6) d P . .
Cs11 Cs 0.3612(11) 0.6716(9) 0.3643(5) 0.0594(16) Uani 0.54(6) d P . .
Cs2 Cs 0.1331(15) 0.8897(7) 0.4438(8) 0.059(3) Uani 0.38(5) d P . .
Cs21 Cs 0.1246(8) 0.8964(5) 0.4538(5) 0.0494(16) Uani 0.61(5) d P . .
Cs3 Cs 0.3939(8) 0.9262(7) 0.2615(7) 0.074(3) Uani 0.50(5) d P . .
Cs31 Cs 0.3798(18) 0.9212(5) 0.2464(10) 0.089(3) Uani 0.49(5) d P . .
Cs4 Cs 0.1407(17) 0.6107(16) 0.5368(6) 0.058(3) Uani 0.60(6) d P . .
Cs41 Cs 0.121(6) 0.615(3) 0.5375(14) 0.098(12) Uani 0.20(7) d P . .
Cs42 Cs 0.143(4) 0.595(2) 0.5314(15) 0.037(8) Uani 0.15(7) d P . .

loop_
_atom_site_aniso_label
_atom_site_aniso_U_11
_atom_site_aniso_U_22
_atom_site_aniso_U_33
_atom_site_aniso_U_23
_atom_site_aniso_U_13
_atom_site_aniso_U_12
Mo1 0.0268(4) 0.0265(4) 0.0280(4) -0.0018(3) -0.0029(3) 0.0022(3)
Mo2 0.0253(4) 0.0274(4) 0.0267(4) -0.0010(3) 0.0031(3) -0.0023(3)
Mo3 0.0251(4) 0.0251(4) 0.0235(4) -0.0015(3) 0.0005(3) 0.0000(3)
Mo4 0.0228(4) 0.0319(5) 0.0250(4) -0.0043(3) 0.0000(3) 0.0001(3)
Mo5 0.0263(5) 0.0272(4) 0.0275(4) -0.0015(3) 0.0032(3) -0.0030(3)
Mo6 0.0243(4) 0.0295(5) 0.0267(4) 0.0002(3) 0.0008(3) 0.0031(3)
Br1 0.0576(8) 0.0486(7) 0.0780(8) -0.0040(6) -0.0235(6) 0.0178(6)
Br2 0.0599(8) 0.0473(7) 0.0693(8) -0.0040(6) 0.0246(6) -0.0231(6)
Br3 0.0405(6) 0.0398(6) 0.0315(5) -0.0074(4) 0.0006(4) -0.0010(5)
Br4 0.0441(7) 0.0922(10) 0.0401(6) -0.0325(6) -0.0059(5) 0.0068(6)
Br5 0.0633(8) 0.0525(8) 0.0690(8) -0.0021(6) 0.0260(6) -0.0234(6)
Br6 0.0549(8) 0.0734(9) 0.0626(7) 0.0169(7) -0.0028(6) 0.0325(7)
Br7 0.0502(7) 0.0336(6) 0.0297(5) 0.0055(4) -0.0008(4) 0.0002(5)
Br8 0.0262(5) 0.0432(6) 0.0354(5) -0.0104(4) -0.0034(4) -0.0018(4)
Br9 0.0253(5) 0.0416(6) 0.0381(5) -0.0085(4) 0.0024(4) 0.0009(4)
Br10 0.0391(6) 0.0298(5) 0.0426(5) -0.0072(4) 0.0015(4) -0.0015(4)
Br11 0.0246(5) 0.0461(6) 0.0393(5) -0.0065(4) -0.0022(4) -0.0007(4)
Br12 0.0394(6) 0.0478(7) 0.0300(5) 0.0052(4) 0.0029(4) 0.0016(5)
Br13 0.0461(6) 0.0263(5) 0.0378(5) 0.0007(4) 0.0055(4) 0.0022(4)
Br14 0.0284(5) 0.0413(6) 0.0322(5) -0.0053(4) 0.0053(4) 0.0009(4)
Cs1 0.035(2) 0.090(5) 0.045(4) -0.021(3) 0.000(2) -0.002(3)
Cs11 0.037(2) 0.094(4) 0.047(3) -0.009(3) 0.0003(16) 0.000(2)
Cs2 0.054(3) 0.047(3) 0.074(6) -0.021(3) -0.012(3) -0.010(2)
Cs21 0.0503(15) 0.038(2) 0.060(3) 0.000(2) -0.0130(17) -0.0018(14)
Cs3 0.054(2) 0.037(3) 0.133(6) 0.004(3) -0.029(2) -0.0004(14)
Cs31 0.077(5) 0.0419(16) 0.150(8) -0.020(3) -0.009(4) 0.003(2)
Cs4 0.080(5) 0.040(6) 0.053(4) 0.001(3) -0.024(4) -0.015(4)
Cs41 0.131(18) 0.057(15) 0.107(17) 0.030(14) -0.085(15) -0.033(14)
Cs42 0.061(10) 0.014(9) 0.037(11) -0.002(5) -0.020(7) -0.009(6)

loop_
_atom_type_symbol
_atom_type_description
_atom_type_scat_dispersion_real
_atom_type_scat_dispersion_imag
_atom_type_scat_source
Se Se -0.0929 2.2259 'International Tables Vol C Tables 4.2.6.8 and 6.1.1.4'
Br Br -0.2901 2.4595 'International Tables Vol C Tables 4.2.6.8 and 6.1.1.4'
Mo Mo -1.6832 0.6857 'International Tables Vol C Tables 4.2.6.8 and 6.1.1.4'
Cs Cs -0.368 2.1192 'International Tables Vol C Tables 4.2.6.8 and 6.1.1.4'

loop_
_geom_angle_atom_site_label_1
_geom_angle_atom_site_label_2
_geom_angle_atom_site_label_3
_geom_angle
_geom_angle_site_symmetry_1
_geom_angle_site_symmetry_3
_geom_angle_publ_flag
Br10 Mo1 Br9 90.52(4) . . ?
Br10 Mo1 Br7 89.70(4) . . ?
Br9 Mo1 Br7 178.79(5) . . ?
Br10 Mo1 Br8 178.84(5) . . ?
Br9 Mo1 Br8 90.44(4) . . ?
Br7 Mo1 Br8 89.33(4) . . ?
Br10 Mo1 Mo2 120.33(4) . . ?
Br9 Mo1 Mo2 59.47(3) . . ?
Br7 Mo1 Mo2 119.43(4) . . ?
Br8 Mo1 Mo2 59.70(3) . . ?
Br10 Mo1 Mo4 60.40(3) . . ?
Br9 Mo1 Mo4 59.50(4) . . ?
Br7 Mo1 Mo4 119.65(5) . . ?
Br8 Mo1 Mo4 119.63(4) . . ?
Mo2 Mo1 Mo4 59.94(3) . . ?
Br10 Mo1 Mo3 119.59(5) . . ?
Br9 Mo1 Mo3 119.57(4) . . ?
Br7 Mo1 Mo3 59.33(3) . . ?
Br8 Mo1 Mo3 59.33(4) . . ?
Mo2 Mo1 Mo3 60.10(3) . . ?
Mo4 Mo1 Mo3 89.88(4) . . ?
Br10 Mo1 Br1 89.60(5) . . ?
Br9 Mo1 Br1 87.74(5) . . ?
Br7 Mo1 Br1 93.45(5) . . ?
Br8 Mo1 Br1 91.09(5) . . ?
Mo2 Mo1 Br1 133.17(5) . . ?
Mo4 Mo1 Br1 132.73(4) . . ?
Mo3 Mo1 Br1 137.35(4) . . ?
Br10 Mo1 Mo5 59.50(3) . . ?
Br9 Mo1 Mo5 119.22(4) . . ?
Br7 Mo1 Mo5 59.94(3) . . ?
Br8 Mo1 Mo5 119.42(4) . . ?
Mo2 Mo1 Mo5 89.99(3) . . ?
Mo4 Mo1 Mo5 59.72(3) . . ?
Mo3 Mo1 Mo5 60.09(3) . . ?
Br1 Mo1 Mo5 136.73(5) . . ?
Br12 Mo2 Br9 90.06(4) . . ?
Br12 Mo2 Br8 178.55(4) . . ?
Br9 Mo2 Br8 90.70(4) . . ?
Br12 Mo2 Br13 90.39(4) . . ?
Br9 Mo2 Br13 179.22(4) . . ?
Br8 Mo2 Br13 88.84(4) . . ?
Br12 Mo2 Mo4 59.49(4) . . ?
Br9 Mo2 Mo4 59.66(4) . . ?
Br8 Mo2 Mo4 119.96(4) . . ?
Br13 Mo2 Mo4 120.08(5) . . ?
Br12 Mo2 Mo1 119.60(4) . . ?
Br9 Mo2 Mo1 59.77(3) . . ?
Br8 Mo2 Mo1 59.85(3) . . ?
Br13 Mo2 Mo1 119.45(4) . . ?
Mo4 Mo2 Mo1 60.11(3) . . ?
Br12 Mo2 Mo6 59.37(3) . . ?
Br9 Mo2 Mo6 119.74(4) . . ?
Br8 Mo2 Mo6 119.19(4) . . ?
Br13 Mo2 Mo6 60.01(3) . . ?
Mo4 Mo2 Mo6 60.08(3) . . ?
Mo1 Mo2 Mo6 90.11(3) . . ?
Br12 Mo2 Mo3 119.18(4) . . ?
Br9 Mo2 Mo3 119.87(4) . . ?
Br8 Mo2 Mo3 59.38(4) . . ?
Br13 Mo2 Mo3 59.35(3) . . ?
Mo4 Mo2 Mo3 89.98(3) . . ?
Mo1 Mo2 Mo3 60.10(3) . . ?
Mo6 Mo2 Mo3 59.81(3) . . ?
Br12 Mo2 Br2 90.02(5) . . ?
Br9 Mo2 Br2 88.05(5) . . ?
Br8 Mo2 Br2 91.23(5) . . ?
Br13 Mo2 Br2 92.60(5) . . ?
Mo4 Mo2 Br2 132.85(4) . . ?
Mo1 Mo2 Br2 133.75(5) . . ?
Mo6 Mo2 Br2 136.07(5) . . ?
Mo3 Mo2 Br2 137.15(4) . . ?
Br12 Mo2 Cs42 52.5(6) . 5_666 ?
Br9 Mo2 Cs42 125.3(7) . 5_666 ?
Br8 Mo2 Cs42 127.7(6) . 5_666 ?
Br13 Mo2 Cs42 55.5(7) . 5_666 ?
Mo4 Mo2 Cs42 111.3(6) . 5_666 ?
Mo1 Mo2 Cs42 167.8(6) . 5_666 ?
Mo6 Mo2 Cs42 77.8(6) . 5_666 ?
Mo3 Mo2 Cs42 113.6(7) . 5_666 ?
Br2 Mo2 Cs42 58.3(6) . 5_666 ?
Br7 Mo3 Br8 89.92(4) . . ?
Br7 Mo3 Br13 179.27(5) . . ?
Br8 Mo3 Br13 89.37(4) . . ?
Br7 Mo3 Br14 89.61(4) . 1_655 ?
Br8 Mo3 Br14 179.32(5) . 1_655 ?
Br13 Mo3 Br14 91.11(4) . 1_655 ?
Br7 Mo3 Mo6 120.04(4) . . ?
Br8 Mo3 Mo6 119.76(4) . . ?
Br13 Mo3 Mo6 60.24(3) . . ?
Br14 Mo3 Mo6 60.12(3) 1_655 . ?
Br7 Mo3 Mo2 119.59(4) . . ?
Br8 Mo3 Mo2 59.78(3) . . ?
Br13 Mo3 Mo2 59.86(3) . . ?
Br14 Mo3 Mo2 120.10(4) 1_655 . ?
Mo6 Mo3 Mo2 59.98(4) . . ?
Br7 Mo3 Mo1 59.80(3) . . ?
Br8 Mo3 Mo1 59.87(3) . . ?
Br13 Mo3 Mo1 119.66(4) . . ?
Br14 Mo3 Mo1 119.46(4) 1_655 . ?
Mo6 Mo3 Mo1 90.03(3) . . ?
Mo2 Mo3 Mo1 59.79(3) . . ?
Br7 Mo3 Mo5 60.06(4) . . ?
Br8 Mo3 Mo5 119.88(4) . . ?
Br13 Mo3 Mo5 120.21(4) . . ?
Br14 Mo3 Mo5 59.45(3) 1_655 . ?
Mo6 Mo3 Mo5 59.98(3) . . ?
Mo2 Mo3 Mo5 89.76(3) . . ?
Mo1 Mo3 Mo5 60.00(4) . . ?
Br7 Mo3 Br3 92.30(4) . . ?
Br8 Mo3 Br3 90.79(4) . . ?
Br13 Mo3 Br3 87.87(4) . . ?
Br14 Mo3 Br3 89.71(4) 1_655 . ?
Mo6 Mo3 Br3 133.01(4) . . ?
Mo2 Mo3 Br3 134.03(4) . . ?
Mo1 Mo3 Br3 136.93(4) . . ?
Mo5 Mo3 Br3 136.15(4) . . ?
Br11 Mo4 Br12 89.28(4) 1_655 . ?
Br11 Mo4 Br9 178.75(5) 1_655 . ?
Br12 Mo4 Br9 89.85(4) . . ?
Br11 Mo4 Mo5 59.82(3) 1_655 . ?
Br12 Mo4 Mo5 119.38(4) . . ?
Br9 Mo4 Mo5 119.94(4) . . ?
Br11 Mo4 Mo2 119.23(4) 1_655 . ?
Br12 Mo4 Mo2 59.26(4) . . ?
Br9 Mo4 Mo2 59.53(3) . . ?
Mo5 Mo4 Mo2 90.32(3) . . ?
Br11 Mo4 Br10 90.98(4) 1_655 . ?
Br12 Mo4 Br10 178.11(4) . . ?
Br9 Mo4 Br10 89.86(4) . . ?
Mo5 Mo4 Br10 59.26(3) . . ?
Mo2 Mo4 Br10 119.06(4) . . ?
Br11 Mo4 Mo6 59.22(3) 1_655 . ?
Br12 Mo4 Mo6 59.27(3) . . ?
Br9 Mo4 Mo6 119.54(4) . . ?
Mo5 Mo4 Mo6 60.11(3) . . ?
Mo2 Mo4 Mo6 60.01(4) . . ?
Br10 Mo4 Mo6 119.36(4) . . ?
Br11 Mo4 Mo1 120.08(4) 1_655 . ?
Br12 Mo4 Mo1 119.20(4) . . ?
Br9 Mo4 Mo1 59.67(3) . . ?
Mo5 Mo4 Mo1 60.27(4) . . ?
Mo2 Mo4 Mo1 59.95(3) . . ?
Br10 Mo4 Mo1 59.11(3) . . ?
Mo6 Mo4 Mo1 89.98(4) . . ?
Br11 Mo4 Br4 90.54(4) 1_655 . ?
Br12 Mo4 Br4 92.60(5) . . ?
Br9 Mo4 Br4 90.40(4) . . ?
Mo5 Mo4 Br4 133.53(5) . . ?
Mo2 Mo4 Br4 136.12(4) . . ?
Br10 Mo4 Br4 89.27(5) . . ?
Mo6 Mo4 Br4 136.24(4) . . ?
Mo1 Mo4 Br4 133.76(5) . . ?
Br11 Mo4 Cs4 126.4(4) 1_655 3_566 ?
Br12 Mo4 Cs4 126.5(2) . 3_566 ?
Br9 Mo4 Cs4 54.9(4) . 3_566 ?
Mo5 Mo4 Cs4 113.3(2) . 3_566 ?
Mo2 Mo4 Cs4 113.7(4) . 3_566 ?
Br10 Mo4 Cs4 54.6(2) . 3_566 ?
Mo6 Mo4 Cs4 169.4(3) . 3_566 ?
Mo1 Mo4 Cs4 79.4(3) . 3_566 ?
Br4 Mo4 Cs4 54.4(3) . 3_566 ?
Br11 Mo5 Br10 91.36(4) 1_655 . ?
Br11 Mo5 Br14 90.19(4) 1_655 1_655 ?
Br10 Mo5 Br14 178.40(4) . 1_655 ?
Br11 Mo5 Br7 177.76(5) 1_655 . ?
Br10 Mo5 Br7 89.37(4) . . ?
Br14 Mo5 Br7 89.07(4) 1_655 . ?
Br11 Mo5 Mo4 59.24(4) 1_655 . ?
Br10 Mo5 Mo4 60.48(3) . . ?
Br14 Mo5 Mo4 120.14(4) 1_655 . ?
Br7 Mo5 Mo4 119.46(5) . . ?
Br11 Mo5 Mo6 59.02(3) 1_655 . ?
Br10 Mo5 Mo6 120.55(4) . . ?
Br14 Mo5 Mo6 60.05(3) 1_655 . ?
Br7 Mo5 Mo6 118.82(4) . . ?
Mo4 Mo5 Mo6 60.09(3) . . ?
Br11 Mo5 Mo1 119.24(4) 1_655 . ?
Br10 Mo5 Mo1 59.42(3) . . ?
Br14 Mo5 Mo1 119.40(4) 1_655 . ?
Br7 Mo5 Mo1 59.45(3) . . ?
Mo4 Mo5 Mo1 60.02(3) . . ?
Mo6 Mo5 Mo1 89.82(3) . . ?
Br11 Mo5 Mo3 118.74(4) 1_655 . ?
Br10 Mo5 Mo3 119.32(5) . . ?
Br14 Mo5 Mo3 59.50(4) 1_655 . ?
Br7 Mo5 Mo3 59.10(3) . . ?
Mo4 Mo5 Mo3 89.94(3) . . ?
Mo6 Mo5 Mo3 59.72(3) . . ?
Mo1 Mo5 Mo3 59.90(3) . . ?
Br11 Mo5 Br5 88.33(5) 1_655 1_655 ?
Br10 Mo5 Br5 87.88(5) . 1_655 ?
Br14 Mo5 Br5 92.55(5) 1_655 1_655 ?
Br7 Mo5 Br5 93.82(5) . 1_655 ?
Mo4 Mo5 Br5 131.33(4) . 1_655 ?
Mo6 Mo5 Br5 134.59(5) . 1_655 ?
Mo1 Mo5 Br5 135.38(5) . 1_655 ?
Mo3 Mo5 Br5 138.72(4) . 1_655 ?
Br11 Mo6 Br12 89.45(4) 1_655 . ?
Br11 Mo6 Br14 90.21(4) 1_655 1_655 ?
Br12 Mo6 Br14 178.42(5) . 1_655 ?
Br11 Mo6 Br13 178.92(5) 1_655 . ?
Br12 Mo6 Br13 90.11(4) . . ?
Br14 Mo6 Br13 90.20(4) 1_655 . ?
Br11 Mo6 Mo3 120.07(4) 1_655 . ?
Br12 Mo6 Mo3 119.47(5) . . ?
Br14 Mo6 Mo3 59.46(4) 1_655 . ?
Br13 Mo6 Mo3 59.36(3) . . ?
Br11 Mo6 Mo2 119.29(4) 1_655 . ?
Br12 Mo6 Mo2 59.27(3) . . ?
Br14 Mo6 Mo2 119.66(4) 1_655 . ?
Br13 Mo6 Mo2 59.65(3) . . ?
Mo3 Mo6 Mo2 60.20(3) . . ?
Br11 Mo6 Mo4 59.38(4) 1_655 . ?
Br12 Mo6 Mo4 59.40(3) . . ?
Br14 Mo6 Mo4 119.14(4) 1_655 . ?
Br13 Mo6 Mo4 119.56(5) . . ?
Mo3 Mo6 Mo4 90.11(4) . . ?
Mo2 Mo6 Mo4 59.91(3) . . ?
Br11 Mo6 Mo5 59.77(4) 1_655 . ?
Br12 Mo6 Mo5 119.20(4) . . ?
Br14 Mo6 Mo5 59.35(3) 1_655 . ?
Br13 Mo6 Mo5 119.66(4) . . ?
Mo3 Mo6 Mo5 60.31(3) . . ?
Mo2 Mo6 Mo5 90.08(3) . . ?
Mo4 Mo6 Mo5 59.80(3) . . ?
Br11 Mo6 Br6 89.82(5) 1_655 1_655 ?
Br12 Mo6 Br6 92.41(4) . 1_655 ?
Br14 Mo6 Br6 89.13(4) 1_655 1_655 ?
Br13 Mo6 Br6 91.19(5) . 1_655 ?
Mo3 Mo6 Br6 134.08(5) . 1_655 ?
Mo2 Mo6 Br6 136.54(5) . 1_655 ?
Mo4 Mo6 Br6 135.76(4) . 1_655 ?
Mo5 Mo6 Br6 133.38(5) . 1_655 ?
Br11 Mo6 Cs42 59.7(5) 1_655 1_655 ?
Br12 Mo6 Cs42 52.6(6) . 1_655 ?
Br14 Mo6 Cs42 128.3(6) 1_655 1_655 ?
Br13 Mo6 Cs42 120.7(5) . 1_655 ?
Mo3 Mo6 Cs42 171.4(7) . 1_655 ?
Mo2 Mo6 Cs42 111.8(6) . 1_655 ?
Mo4 Mo6 Cs42 82.6(7) . 1_655 ?
Mo5 Mo6 Cs42 118.8(5) . 1_655 ?
Br6 Mo6 Cs42 53.5(7) 1_655 1_655 ?
Mo1 Br1 Cs3 163.0(3) . . ?
Mo1 Br1 Cs11 91.8(3) . . ?
Cs3 Br1 Cs11 101.5(3) . . ?
Mo1 Br1 Cs31 159.7(2) . . ?
Cs3 Br1 Cs31 5.9(3) . . ?
Cs11 Br1 Cs31 100.1(4) . . ?
Mo1 Br1 Cs1 86.9(3) . . ?
Cs3 Br1 Cs1 106.6(4) . . ?
Cs11 Br1 Cs1 5.1(3) . . ?
Cs31 Br1 Cs1 105.2(4) . . ?
Mo1 Br1 Cs41 82.9(7) . 3_566 ?
Cs3 Br1 Cs41 106.8(7) . 3_566 ?
Cs11 Br1 Cs41 92.6(9) . 3_566 ?
Cs31 Br1 Cs41 112.7(7) . 3_566 ?
Cs1 Br1 Cs41 90.6(9) . 3_566 ?
Mo2 Br2 Cs21 167.3(3) . 7_655 ?
Mo2 Br2 Cs2 162.5(4) . 7_655 ?
Cs21 Br2 Cs2 4.9(3) 7_655 7_655 ?
Mo2 Br2 Cs21 91.29(12) . 3_566 ?
Cs21 Br2 Cs21 100.1(3) 7_655 3_566 ?
Cs2 Br2 Cs21 104.9(4) 7_655 3_566 ?
Mo2 Br2 Cs42 84.7(6) . 5_666 ?
Cs21 Br2 Cs42 101.3(6) 7_655 5_666 ?
Cs2 Br2 Cs42 102.4(7) 7_655 5_666 ?
Cs21 Br2 Cs42 86.6(8) 3_566 5_666 ?
Mo2 Br2 Cs4 86.4(3) . 5_666 ?
Cs21 Br2 Cs4 98.9(3) 7_655 5_666 ?
Cs2 Br2 Cs4 99.7(4) 7_655 5_666 ?
Cs21 Br2 Cs4 90.7(4) 3_566 5_666 ?
Cs42 Br2 Cs4 4.4(5) 5_666 5_666 ?
Mo2 Br2 Cs2 90.72(19) . 3_566 ?
Cs21 Br2 Cs2 100.8(4) 7_655 3_566 ?
Cs2 Br2 Cs2 105.6(4) 7_655 3_566 ?
Cs21 Br2 Cs2 1.1(4) 3_566 3_566 ?
Cs42 Br2 Cs2 85.6(8) 5_666 3_566 ?
Cs4 Br2 Cs2 89.7(4) 5_666 3_566 ?
Mo2 Br2 Cs41 84.9(6) . 5_666 ?
Cs21 Br2 Cs41 100.2(7) 7_655 5_666 ?
Cs2 Br2 Cs41 100.9(7) 7_655 5_666 ?
Cs21 Br2 Cs41 91.2(8) 3_566 5_666 ?
Cs42 Br2 Cs41 4.6(11) 5_666 5_666 ?
Cs4 Br2 Cs41 1.5(7) 5_666 5_666 ?
Cs2 Br2 Cs41 90.2(8) 3_566 5_666 ?
Mo2 Br2 Cs1 83.6(2) . . ?
Cs21 Br2 Cs1 89.8(3) 7_655 . ?
Cs2 Br2 Cs1 88.3(4) 7_655 . ?
Cs21 Br2 Cs1 95.4(2) 3_566 . ?
Cs42 Br2 Cs1 168.2(6) 5_666 . ?
Cs4 Br2 Cs1 168.4(3) 5_666 . ?
Cs2 Br2 Cs1 96.3(3) 3_566 . ?
Cs41 Br2 Cs1 166.9(6) 5_666 . ?
Mo3 Br3 Cs31 100.2(4) . 4_645 ?
Mo3 Br3 Cs3 95.9(4) . 7_755 ?
Cs31 Br3 Cs3 100.8(4) 4_645 7_755 ?
Mo3 Br3 Cs1 112.7(4) . 6_656 ?
Cs31 Br3 Cs1 121.5(5) 4_645 6_656 ?
Cs3 Br3 Cs1 121.1(4) 7_755 6_656 ?
Mo3 Br3 Cs11 106.7(3) . 6_656 ?
Cs31 Br3 Cs11 122.6(5) 4_645 6_656 ?
Cs3 Br3 Cs11 124.9(3) 7_755 6_656 ?
Cs1 Br3 Cs11 6.3(3) 6_656 6_656 ?
Mo3 Br3 Cs3 105.2(3) . 4_645 ?
Cs31 Br3 Cs3 7.3(3) 4_645 4_645 ?
Cs3 Br3 Cs3 105.2(4) 7_755 4_645 ?
Cs1 Br3 Cs3 114.2(4) 6_656 4_645 ?
Cs11 Br3 Cs3 115.5(4) 6_656 4_645 ?
Mo3 Br3 Cs31 102.1(3) . 7_755 ?
Cs31 Br3 Cs31 102.7(2) 4_645 7_755 ?
Cs3 Br3 Cs31 7.0(3) 7_755 7_755 ?
Cs1 Br3 Cs31 115.0(6) 6_656 7_755 ?
Cs11 Br3 Cs31 119.2(5) 6_656 7_755 ?
Cs3 Br3 Cs31 106.37(18) 4_645 7_755 ?
Mo4 Br4 Cs4 89.1(4) . 3_566 ?
Mo4 Br4 Cs1 168.6(4) . 3_566 ?
Cs4 Br4 Cs1 97.1(5) 3_566 3_566 ?
Mo4 Br4 Cs42 93.5(8) . 3_566 ?
Cs4 Br4 Cs42 4.9(6) 3_566 3_566 ?
Cs1 Br4 Cs42 93.1(8) 3_566 3_566 ?
Mo4 Br4 Cs41 88.2(9) . 3_566 ?
Cs4 Br4 Cs41 3.1(11) 3_566 3_566 ?
Cs1 Br4 Cs41 97.4(9) 3_566 3_566 ?
Cs42 Br4 Cs41 7.4(13) 3_566 3_566 ?
Mo4 Br4 Cs11 162.9(3) . 3_566 ?
Cs4 Br4 Cs11 99.4(4) 3_566 3_566 ?
Cs1 Br4 Cs11 5.8(3) 3_566 3_566 ?
Cs42 Br4 Cs11 95.7(7) 3_566 3_566 ?
Cs41 Br4 Cs11 99.5(8) 3_566 3_566 ?
Mo4 Br4 Cs21 88.4(2) . 1_655 ?
Cs4 Br4 Cs21 96.1(4) 3_566 1_655 ?
Cs1 Br4 Cs21 100.4(4) 3_566 1_655 ?
Cs42 Br4 Cs21 94.0(7) 3_566 1_655 ?
Cs41 Br4 Cs21 99.0(10) 3_566 1_655 ?
Cs11 Br4 Cs21 105.3(4) 3_566 1_655 ?
Mo4 Br4 Cs2 84.1(3) . 1_655 ?
Cs4 Br4 Cs2 96.6(4) 3_566 1_655 ?
Cs1 Br4 Cs2 104.6(5) 3_566 1_655 ?
Cs42 Br4 Cs2 94.9(6) 3_566 1_655 ?
Cs41 Br4 Cs2 99.4(9) 3_566 1_655 ?
Cs11 Br4 Cs2 109.4(4) 3_566 1_655 ?
Cs21 Br4 Cs2 4.3(3) 1_655 1_655 ?
Mo5 Br5 Cs2 87.3(2) 1_455 . ?
Mo5 Br5 Cs31 88.5(3) 1_455 6_556 ?
Cs2 Br5 Cs31 105.2(5) . 6_556 ?
Mo5 Br5 Cs3 168.5(3) 1_455 . ?
Cs2 Br5 Cs3 100.3(4) . . ?
Cs31 Br5 Cs3 97.8(3) 6_556 . ?
Mo5 Br5 Cs31 164.7(3) 1_455 . ?
Cs2 Br5 Cs31 106.6(5) . . ?
Cs31 Br5 Cs31 93.91(15) 6_556 . ?
Cs3 Br5 Cs31 6.7(2) . . ?
Mo5 Br5 Cs3 92.8(2) 1_455 6_556 ?
Cs2 Br5 Cs3 110.1(3) . 6_556 ?
Cs31 Br5 Cs3 6.4(3) 6_556 6_556 ?
Cs3 Br5 Cs3 92.71(18) . 6_556 ?
Cs31 Br5 Cs3 88.5(3) . 6_556 ?
Mo5 Br5 Cs11 83.7(2) 1_455 . ?
Cs2 Br5 Cs11 85.2(3) . . ?
Cs31 Br5 Cs11 166.6(3) 6_556 . ?
Cs3 Br5 Cs11 88.3(2) . . ?
Cs31 Br5 Cs11 90.9(4) . . ?
Cs3 Br5 Cs11 164.2(2) 6_556 . ?
Mo5 Br5 Cs21 86.56(13) 1_455 . ?
Cs2 Br5 Cs21 1.4(3) . . ?
Cs31 Br5 Cs21 104.0(4) 6_556 . ?
Cs3 Br5 Cs21 101.2(3) . . ?
Cs31 Br5 Cs21 107.5(4) . . ?
Cs3 Br5 Cs21 108.9(2) 6_556 . ?
Cs11 Br5 Cs21 86.36(19) . . ?
Mo6 Br6 Cs2 171.3(4) 1_455 7_655 ?
Mo6 Br6 Cs42 89.8(7) 1_455 . ?
Cs2 Br6 Cs42 96.2(8) 7_655 . ?
Mo6 Br6 Cs21 174.91(17) 1_455 7_655 ?
Cs2 Br6 Cs21 5.2(3) 7_655 7_655 ?
Cs42 Br6 Cs21 91.3(7) . 7_655 ?
Mo6 Br6 Cs1 90.2(4) 1_455 . ?
Cs2 Br6 Cs1 95.7(4) 7_655 . ?
Cs42 Br6 Cs1 93.8(7) . . ?
Cs21 Br6 Cs1 94.7(4) 7_655 . ?
Mo6 Br6 Cs4 87.6(4) 1_455 . ?
Cs2 Br6 Cs4 98.6(5) 7_655 . ?
Cs42 Br6 Cs4 3.1(6) . . ?
Cs21 Br6 Cs4 93.6(5) 7_655 . ?
Cs1 Br6 Cs4 91.6(3) . . ?
Mo6 Br6 Cs41 84.5(10) 1_455 . ?
Cs2 Br6 Cs41 101.5(10) 7_655 . ?
Cs42 Br6 Cs41 5.3(9) . . ?
Cs21 Br6 Cs41 96.6(10) 7_655 . ?
Cs1 Br6 Cs41 93.1(7) . . ?
Cs4 Br6 Cs41 3.4(10) . . ?
Mo6 Br6 Cs11 85.5(3) 1_455 . ?
Cs2 Br6 Cs11 100.3(3) 7_655 . ?
Cs42 Br6 Cs11 94.9(6) . . ?
Cs21 Br6 Cs11 99.4(3) 7_655 . ?
Cs1 Br6 Cs11 4.9(3) . . ?
Cs4 Br6 Cs11 92.5(3) . . ?
Cs41 Br6 Cs11 93.8(7) . . ?
Mo3 Br7 Mo1 60.87(3) . . ?
Mo3 Br7 Mo5 60.83(3) . . ?
Mo1 Br7 Mo5 60.61(4) . . ?
Mo3 Br7 Cs31 156.3(4) . 6_656 ?
Mo1 Br7 Cs31 104.0(5) . 6_656 ?
Mo5 Br7 Cs31 96.3(3) . 6_656 ?
Mo3 Br7 Cs3 161.0(3) . 6_656 ?
Mo1 Br7 Cs3 110.7(2) . 6_656 ?
Mo5 Br7 Cs3 100.2(3) . 6_656 ?
Cs31 Br7 Cs3 6.7(4) 6_656 6_656 ?
Mo3 Br7 Cs11 101.4(2) . 6_656 ?
Mo1 Br7 Cs11 145.32(18) . 6_656 ?
Mo5 Br7 Cs11 139.9(2) . 6_656 ?
Cs31 Br7 Cs11 100.6(5) 6_656 6_656 ?
Cs3 Br7 Cs11 94.1(4) 6_656 6_656 ?
Mo3 Br7 Cs1 98.3(2) . 6_656 ?
Mo1 Br7 Cs1 144.40(19) . 6_656 ?
Mo5 Br7 Cs1 137.3(2) . 6_656 ?
Cs31 Br7 Cs1 103.4(5) 6_656 6_656 ?
Cs3 Br7 Cs1 96.9(4) 6_656 6_656 ?
Cs11 Br7 Cs1 3.2(3) 6_656 6_656 ?
Mo3 Br8 Mo2 60.85(3) . . ?
Mo3 Br8 Mo1 60.80(3) . . ?
Mo2 Br8 Mo1 60.45(3) . . ?
Mo3 Br8 Cs1 150.5(2) . . ?
Mo2 Br8 Cs1 95.5(3) . . ?
Mo1 Br8 Cs1 93.1(2) . . ?
Mo3 Br8 Cs11 151.02(18) . . ?
Mo2 Br8 Cs11 99.8(2) . . ?
Mo1 Br8 Cs11 91.4(2) . . ?
Cs1 Br8 Cs11 6.1(3) . . ?
Mo3 Br8 Cs31 94.0(3) . 4_645 ?
Mo2 Br8 Cs31 109.9(4) . 4_645 ?
Mo1 Br8 Cs31 154.8(3) . 4_645 ?
Cs1 Br8 Cs31 111.5(3) . 4_645 ?
Cs11 Br8 Cs31 113.7(3) . 4_645 ?
Mo3 Br8 Cs3 95.85(14) . 4_645 ?
Mo2 Br8 Cs3 116.1(3) . 4_645 ?
Mo1 Br8 Cs3 155.70(19) . 4_645 ?
Cs1 Br8 Cs3 111.2(3) . 4_645 ?
Cs11 Br8 Cs3 112.6(2) . 4_645 ?
Cs31 Br8 Cs3 6.3(2) 4_645 4_645 ?
Mo2 Br9 Mo4 60.81(3) . . ?
Mo2 Br9 Mo1 60.76(3) . . ?
Mo4 Br9 Mo1 60.83(3) . . ?
Mo2 Br9 Cs41 152.0(10) . 3_566 ?
Mo4 Br9 Cs41 93.1(11) . 3_566 ?
Mo1 Br9 Cs41 99.0(6) . 3_566 ?
Mo2 Br9 Cs4 148.6(3) . 3_566 ?
Mo4 Br9 Cs4 89.4(3) . 3_566 ?
Mo1 Br9 Cs4 97.3(2) . 3_566 ?
Cs41 Br9 Cs4 3.7(11) 3_566 3_566 ?
Mo2 Br9 Cs1 94.2(3) . . ?
Mo4 Br9 Cs1 149.0(2) . . ?
Mo1 Br9 Cs1 91.8(3) . . ?
Cs41 Br9 Cs1 106.3(11) 3_566 . ?
Cs4 Br9 Cs1 109.7(5) 3_566 . ?
Mo2 Br9 Cs21 89.88(19) . 3_566 ?
Mo4 Br9 Cs21 96.68(15) . 3_566 ?
Mo1 Br9 Cs21 148.69(16) . 3_566 ?
Cs41 Br9 Cs21 104.0(5) 3_566 3_566 ?
Cs4 Br9 Cs21 104.4(3) 3_566 3_566 ?
Cs1 Br9 Cs21 101.6(4) . 3_566 ?
Mo2 Br9 Cs11 97.0(2) . . ?
Mo4 Br9 Cs11 148.01(17) . . ?
Mo1 Br9 Cs11 88.8(2) . . ?
Cs41 Br9 Cs11 102.0(11) 3_566 . ?
Cs4 Br9 Cs11 105.3(4) 3_566 . ?
Cs1 Br9 Cs11 5.7(3) . . ?
Cs21 Br9 Cs11 106.6(3) 3_566 . ?
Mo2 Br9 Cs42 148.5(6) . 3_566 ?
Mo4 Br9 Cs42 89.0(7) . 3_566 ?
Mo1 Br9 Cs42 98.0(5) . 3_566 ?
Cs41 Br9 Cs42 4.3(11) 3_566 3_566 ?
Cs4 Br9 Cs42 1.2(8) 3_566 3_566 ?
Cs1 Br9 Cs42 110.5(8) . 3_566 ?
Cs21 Br9 Cs42 103.3(6) 3_566 3_566 ?
Cs11 Br9 Cs42 106.2(7) . 3_566 ?
Mo2 Br9 Cs2 92.2(2) . 3_566 ?
Mo4 Br9 Cs2 95.0(3) . 3_566 ?
Mo1 Br9 Cs2 149.6(2) . 3_566 ?
Cs41 Br9 Cs2 100.6(5) 3_566 3_566 ?
Cs4 Br9 Cs2 100.8(3) 3_566 3_566 ?
Cs1 Br9 Cs2 104.6(5) . 3_566 ?
Cs21 Br9 Cs2 3.9(3) 3_566 3_566 ?
Cs11 Br9 Cs2 109.4(4) . 3_566 ?
Cs42 Br9 Cs2 99.8(6) 3_566 3_566 ?
Mo1 Br10 Mo5 61.08(4) . . ?
Mo1 Br10 Mo4 60.49(3) . . ?
Mo5 Br10 Mo4 60.26(3) . . ?
Mo1 Br10 Cs4 97.7(5) . 3_566 ?
Mo5 Br10 Cs4 148.2(4) . 3_566 ?
Mo4 Br10 Cs4 89.1(4) . 3_566 ?
Mo1 Br10 Cs41 94.6(13) . 3_566 ?
Mo5 Br10 Cs41 146.6(10) . 3_566 ?
Mo4 Br10 Cs41 88.5(7) . 3_566 ?
Cs4 Br10 Cs41 3.2(12) 3_566 3_566 ?
Mo1 Br10 Cs42 101.9(8) . 3_566 ?
Mo5 Br10 Cs42 151.5(6) . 3_566 ?
Mo4 Br10 Cs42 91.8(5) . 3_566 ?
Cs4 Br10 Cs42 4.2(7) 3_566 3_566 ?
Cs41 Br10 Cs42 7.2(13) 3_566 3_566 ?
Mo1 Br10 Cs2 144.0(2) . 1_655 ?
Mo5 Br10 Cs2 88.4(3) . 1_655 ?
Mo4 Br10 Cs2 88.7(2) . 1_655 ?
Cs4 Br10 Cs2 100.2(6) 3_566 1_655 ?
Cs41 Br10 Cs2 103.3(12) 3_566 1_655 ?
Cs42 Br10 Cs2 97.0(9) 3_566 1_655 ?
Mo1 Br10 Cs21 145.76(13) . 1_655 ?
Mo5 Br10 Cs21 92.2(2) . 1_655 ?
Mo4 Br10 Cs21 88.42(10) . 1_655 ?
Cs4 Br10 Cs21 95.7(5) 3_566 1_655 ?
Cs41 Br10 Cs21 98.8(12) 3_566 1_655 ?
Cs42 Br10 Cs21 92.4(8) 3_566 1_655 ?
Cs2 Br10 Cs21 4.6(4) 1_655 1_655 ?
Mo1 Br10 Cs31 93.89(17) . 6_656 ?
Mo5 Br10 Cs31 87.2(3) . 6_656 ?
Mo4 Br10 Cs31 145.0(3) . 6_656 ?
Cs4 Br10 Cs31 119.5(4) 3_566 6_656 ?
Cs41 Br10 Cs31 119.0(6) 3_566 6_656 ?
Cs42 Br10 Cs31 118.2(6) 3_566 6_656 ?
Cs2 Br10 Cs31 103.9(4) 1_655 6_656 ?
Cs21 Br10 Cs31 106.6(3) 1_655 6_656 ?
Mo6 Br11 Mo4 61.40(3) 1_455 1_455 ?
Mo6 Br11 Mo5 61.21(3) 1_455 1_455 ?
Mo4 Br11 Mo5 60.94(3) 1_455 1_455 ?
Mo6 Br11 Cs2 155.3(2) 1_455 . ?
Mo4 Br11 Cs2 98.5(3) 1_455 . ?
Mo5 Br11 Cs2 97.3(3) 1_455 . ?
Mo6 Br11 Cs11 94.9(2) 1_455 . ?
Mo4 Br11 Cs11 151.69(19) 1_455 . ?
Mo5 Br11 Cs11 95.1(2) 1_455 . ?
Cs2 Br11 Cs11 99.4(4) . . ?
Mo6 Br11 Cs21 155.30(13) 1_455 . ?
Mo4 Br11 Cs21 96.34(17) 1_455 . ?
Mo5 Br11 Cs21 99.71(15) 1_455 . ?
Cs2 Br11 Cs21 4.5(4) . . ?
Cs11 Br11 Cs21 102.8(3) . . ?
Mo6 Br11 Cs1 93.2(2) 1_455 . ?
Mo4 Br11 Cs1 152.76(19) 1_455 . ?
Mo5 Br11 Cs1 99.5(3) 1_455 . ?
Cs2 Br11 Cs1 103.0(5) . . ?
Cs11 Br11 Cs1 6.2(3) . . ?
Cs21 Br11 Cs1 106.2(3) . . ?
Mo6 Br11 Cs41 88.5(9) 1_455 . ?
Mo4 Br11 Cs41 92.5(10) 1_455 . ?
Mo5 Br11 Cs41 146.2(8) 1_455 . ?
Cs2 Br11 Cs41 107.8(11) . . ?
Cs11 Br11 Cs41 102.7(12) . . ?
Cs21 Br11 Cs41 104.0(11) . . ?
Cs1 Br11 Cs41 96.7(12) . . ?
Mo6 Br11 Cs4 89.1(4) 1_455 . ?
Mo4 Br11 Cs4 95.9(3) 1_455 . ?
Mo5 Br11 Cs4 148.1(3) 1_455 . ?
Cs2 Br11 Cs4 108.3(6) . . ?
Cs11 Br11 Cs4 99.1(5) . . ?
Cs21 Br11 Cs4 104.7(5) . . ?
Cs1 Br11 Cs4 93.1(6) . . ?
Cs41 Br11 Cs4 3.6(11) . . ?
Mo6 Br11 Cs42 85.0(7) 1_455 . ?
Mo4 Br11 Cs42 96.3(7) 1_455 . ?
Mo5 Br11 Cs42 145.0(6) 1_455 . ?
Cs2 Br11 Cs42 113.0(8) . . ?
Cs11 Br11 Cs42 96.7(8) . . ?
Cs21 Br11 Cs42 109.5(7) . . ?
Cs1 Br11 Cs42 90.6(9) . . ?
Cs41 Br11 Cs42 7.2(13) . . ?
Cs4 Br11 Cs42 4.9(5) . . ?
Mo2 Br12 Mo6 61.36(4) . . ?
Mo2 Br12 Mo4 61.25(3) . . ?
Mo6 Br12 Mo4 61.33(3) . . ?
Mo2 Br12 Cs41 155.1(6) . 1_655 ?
Mo6 Br12 Cs41 95.8(9) . 1_655 ?
Mo4 Br12 Cs41 100.2(8) . 1_655 ?
Mo2 Br12 Cs42 91.5(6) . 5_666 ?
Mo6 Br12 Cs42 98.0(8) . 5_666 ?
Mo4 Br12 Cs42 151.0(7) . 5_666 ?
Cs41 Br12 Cs42 102.1(12) 1_655 5_666 ?
Mo2 Br12 Cs42 152.9(7) . 1_655 ?
Mo6 Br12 Cs42 91.8(8) . 1_655 ?
Mo4 Br12 Cs42 104.2(6) . 1_655 ?
Cs41 Br12 Cs42 7.8(15) 1_655 1_655 ?
Cs42 Br12 Cs42 96.1(9) 5_666 1_655 ?
Mo2 Br12 Cs4 153.7(3) . 1_655 ?
Mo6 Br12 Cs4 93.7(3) . 1_655 ?
Mo4 Br12 Cs4 100.9(4) . 1_655 ?
Cs41 Br12 Cs4 2.8(13) 1_655 1_655 ?
Cs42 Br12 Cs4 100.6(9) 5_666 1_655 ?
Cs42 Br12 Cs4 5.1(6) 1_655 1_655 ?
Mo2 Br12 Cs21 92.8(2) . 3_566 ?
Mo6 Br12 Cs21 152.7(2) . 3_566 ?
Mo4 Br12 Cs21 99.85(12) . 3_566 ?
Cs41 Br12 Cs21 107.5(11) 1_655 3_566 ?
Cs42 Br12 Cs21 90.9(8) 5_666 3_566 ?
Cs42 Br12 Cs21 112.9(8) 1_655 3_566 ?
Cs4 Br12 Cs21 110.1(4) 1_655 3_566 ?
Mo2 Br12 Cs4 90.0(2) . 5_666 ?
Mo6 Br12 Cs4 95.6(3) . 5_666 ?
Mo4 Br12 Cs4 148.8(2) . 5_666 ?
Cs41 Br12 Cs4 102.9(11) 1_655 5_666 ?
Cs42 Br12 Cs4 2.5(8) 5_666 5_666 ?
Cs42 Br12 Cs4 96.6(8) 1_655 5_666 ?
Cs4 Br12 Cs4 101.2(5) 1_655 5_666 ?
Cs21 Br12 Cs4 92.9(4) 3_566 5_666 ?
Mo2 Br12 Cs2 97.0(4) . 3_566 ?
Mo6 Br12 Cs2 155.8(3) . 3_566 ?
Mo4 Br12 Cs2 99.9(2) . 3_566 ?
Cs41 Br12 Cs2 103.0(11) 1_655 3_566 ?
Cs42 Br12 Cs2 92.9(8) 5_666 3_566 ?
Cs42 Br12 Cs2 108.5(9) 1_655 3_566 ?
Cs4 Br12 Cs2 105.5(5) 1_655 3_566 ?
Cs21 Br12 Cs2 4.7(4) 3_566 3_566 ?
Cs4 Br12 Cs2 95.0(4) 5_666 3_566 ?
Mo2 Br12 Cs41 91.7(6) . 5_666 ?
Mo6 Br12 Cs41 93.7(8) . 5_666 ?
Mo4 Br12 Cs41 149.1(5) . 5_666 ?
Cs41 Br12 Cs41 100.2(12) 1_655 5_666 ?
Cs42 Br12 Cs41 5.0(10) 5_666 5_666 ?
Cs42 Br12 Cs41 93.8(8) 1_655 5_666 ?
Cs4 Br12 Cs41 98.4(8) 1_655 5_666 ?
Cs21 Br12 Cs41 95.8(10) 3_566 5_666 ?
Cs4 Br12 Cs41 3.5(10) 5_666 5_666 ?
Cs2 Br12 Cs41 97.8(9) 3_566 5_666 ?
Mo3 Br13 Mo2 60.79(3) . . ?
Mo3 Br13 Mo6 60.40(3) . . ?
Mo2 Br13 Mo6 60.34(4) . . ?
Mo3 Br13 Cs42 146.1(8) . 5_666 ?
Mo2 Br13 Cs42 88.0(8) . 5_666 ?
Mo6 Br13 Cs42 94.0(7) . 5_666 ?
Mo3 Br13 Cs4 151.3(5) . 5_666 ?
Mo2 Br13 Cs4 92.7(5) . 5_666 ?
Mo6 Br13 Cs4 98.3(4) . 5_666 ?
Cs42 Br13 Cs4 5.2(5) 5_666 5_666 ?
Mo3 Br13 Cs41 152.9(11) . 5_666 ?
Mo2 Br13 Cs41 95.6(13) . 5_666 ?
Mo6 Br13 Cs41 97.5(9) . 5_666 ?
Cs42 Br13 Cs41 7.6(13) 5_666 5_666 ?
Cs4 Br13 Cs41 3.8(12) 5_666 5_666 ?
Mo3 Br13 Cs3 88.86(13) . 7_755 ?
Mo2 Br13 Cs3 148.57(14) . 7_755 ?
Mo6 Br13 Cs3 99.0(2) . 7_755 ?
Cs42 Br13 Cs3 118.7(9) 5_666 7_755 ?
Cs4 Br13 Cs3 114.8(5) 5_666 7_755 ?
Cs41 Br13 Cs3 111.4(13) 5_666 7_755 ?
Mo5 Br14 Mo3 61.05(3) 1_455 1_455 ?
Mo5 Br14 Mo6 60.60(3) 1_455 1_455 ?
Mo3 Br14 Mo6 60.41(3) 1_455 1_455 ?
Mo5 Br14 Cs11 93.2(2) 1_455 . ?
Mo3 Br14 Cs11 148.66(18) 1_455 . ?
Mo6 Br14 Cs11 92.3(2) 1_455 . ?
Mo5 Br14 Cs1 95.9(2) 1_455 . ?
Mo3 Br14 Cs1 147.8(2) 1_455 . ?
Mo6 Br14 Cs1 89.2(3) 1_455 . ?
Cs11 Br14 Cs1 5.8(3) . . ?
Mo5 Br14 Cs3 151.86(13) 1_455 7_655 ?
Mo3 Br14 Cs3 91.46(14) 1_455 7_655 ?
Mo6 Br14 Cs3 102.0(2) 1_455 7_655 ?
Cs11 Br14 Cs3 110.5(3) . 7_655 ?
Cs1 Br14 Cs3 106.4(4) . 7_655 ?
Mo5 Br14 Cs31 154.8(3) 1_455 7_655 ?
Mo3 Br14 Cs31 93.8(3) 1_455 7_655 ?
Mo6 Br14 Cs31 107.5(4) 1_455 7_655 ?
Cs11 Br14 Cs31 110.1(3) . 7_655 ?
Cs1 Br14 Cs31 106.5(3) . 7_655 ?
Cs3 Br14 Cs31 5.5(3) 7_655 7_655 ?
Br8 Cs1 Br4 119.5(4) . 3_466 ?
Br8 Cs1 Br3 61.18(19) . 6_556 ?
Br4 Cs1 Br3 163.2(8) 3_466 6_556 ?
Br8 Cs1 Br11 175.6(8) . . ?
Br4 Cs1 Br11 63.5(2) 3_466 . ?
Br3 Cs1 Br11 117.0(4) 6_556 . ?
Br8 Cs1 Br9 60.7(2) . . ?
Br4 Cs1 Br9 59.8(2) 3_466 . ?
Br3 Cs1 Br9 121.3(4) 6_556 . ?
Br11 Cs1 Br9 121.5(3) . . ?
Br8 Cs1 Br6 123.0(6) . . ?
Br4 Cs1 Br6 85.5(4) 3_466 . ?
Br3 Cs1 Br6 81.3(3) 6_556 . ?
Br11 Cs1 Br6 59.5(2) . . ?
Br9 Cs1 Br6 126.1(7) . . ?
Br8 Cs1 Br14 118.8(3) . . ?
Br4 Cs1 Br14 121.5(3) 3_466 . ?
Br3 Cs1 Br14 59.02(19) 6_556 . ?
Br11 Cs1 Br14 58.7(2) . . ?
Br9 Cs1 Br14 175.4(8) . . ?
Br6 Cs1 Br14 58.4(2) . . ?
Br8 Cs1 Br1 59.6(2) . . ?
Br4 Cs1 Br1 95.3(3) 3_466 . ?
Br3 Cs1 Br1 98.5(4) 6_556 . ?
Br11 Cs1 Br1 117.7(6) . . ?
Br9 Cs1 Br1 57.1(2) . . ?
Br6 Cs1 Br1 176.3(7) . . ?
Br14 Cs1 Br1 118.4(7) . . ?
Br8 Cs1 Br2 57.3(3) . . ?
Br4 Cs1 Br2 80.6(4) 3_466 . ?
Br3 Cs1 Br2 87.2(4) 6_556 . ?
Br11 Cs1 Br2 127.1(6) . . ?
Br9 Cs1 Br2 55.0(3) . . ?
Br6 Cs1 Br2 81.5(5) . . ?
Br14 Cs1 Br2 129.1(5) . . ?
Br1 Cs1 Br2 102.2(3) . . ?
Br8 Cs1 Br7 73.2(3) . 6_556 ?
Br4 Cs1 Br7 140.3(6) 3_466 6_556 ?
Br3 Cs1 Br7 56.4(3) 6_556 6_556 ?
Br11 Cs1 Br7 102.4(5) . 6_556 ?
Br9 Cs1 Br7 111.7(4) . 6_556 ?
Br6 Cs1 Br7 120.7(3) . 6_556 ?
Br14 Cs1 Br7 64.3(3) . 6_556 ?
Br1 Cs1 Br7 56.8(3) . 6_556 ?
Br2 Cs1 Br7 129.0(3) . 6_556 ?
Br8 Cs1 Cs42 138.5(8) . . ?
Br4 Cs1 Cs42 44.0(5) 3_466 . ?
Br3 Cs1 Cs42 122.8(7) 6_556 . ?
Br11 Cs1 Cs42 45.9(5) . . ?
Br9 Cs1 Cs42 96.3(6) . . ?
Br6 Cs1 Cs42 41.7(5) . . ?
Br14 Cs1 Cs42 86.8(5) . . ?
Br1 Cs1 Cs42 138.6(6) . . ?
Br2 Cs1 Cs42 81.2(6) . . ?
Br7 Cs1 Cs42 147.0(6) 6_556 . ?
Br8 Cs1 Cs21 87.7(5) . 7_655 ?
Br4 Cs1 Cs21 84.2(5) 3_466 7_655 ?
Br3 Cs1 Cs21 79.0(4) 6_556 7_655 ?
Br11 Cs1 Cs21 96.0(4) . 7_655 ?
Br9 Cs1 Cs21 91.5(5) . 7_655 ?
Br6 Cs1 Cs21 41.6(3) . 7_655 ?
Br14 Cs1 Cs21 93.0(4) . 7_655 ?
Br1 Cs1 Cs21 142.1(5) . 7_655 ?
Br2 Cs1 Cs21 40.2(3) . 7_655 ?
Br7 Cs1 Cs21 135.4(3) 6_556 7_655 ?
Cs42 Cs1 Cs21 56.9(6) . 7_655 ?
Br11 Cs11 Br1 125.8(5) . . ?
Br11 Cs11 Br3 118.7(3) . 6_556 ?
Br1 Cs11 Br3 102.6(3) . 6_556 ?
Br11 Cs11 Br14 60.5(2) . . ?
Br1 Cs11 Br14 128.5(5) . . ?
Br3 Cs11 Br14 60.23(18) 6_556 . ?
Br11 Cs11 Br8 171.8(6) . . ?
Br1 Cs11 Br8 60.94(19) . . ?
Br3 Cs11 Br8 60.38(19) 6_556 . ?
Br14 Cs11 Br8 120.2(3) . . ?
Br11 Cs11 Br4 62.72(18) . 3_466 ?
Br1 Cs11 Br4 96.6(3) . 3_466 ?
Br3 Cs11 Br4 151.6(6) 6_556 3_466 ?
Br14 Cs11 Br4 121.2(3) . 3_466 ?
Br8 Cs11 Br4 113.8(4) . 3_466 ?
Br11 Cs11 Br9 119.5(3) . . ?
Br1 Cs11 Br9 57.75(18) . . ?
Br3 Cs11 Br9 117.4(4) 6_556 . ?
Br14 Cs11 Br9 173.1(6) . . ?
Br8 Cs11 Br9 58.7(2) . . ?
Br4 Cs11 Br9 57.26(19) 3_466 . ?
Br11 Cs11 Br7 110.5(4) . 6_556 ?
Br1 Cs11 Br7 61.4(3) . 6_556 ?
Br3 Cs11 Br7 59.52(19) 6_556 6_556 ?
Br14 Cs11 Br7 69.0(3) . 6_556 ?
Br8 Cs11 Br7 76.4(2) . 6_556 ?
Br4 Cs11 Br7 148.8(5) 3_466 6_556 ?
Br9 Cs11 Br7 116.0(3) . 6_556 ?
Br11 Cs11 Br6 57.87(19) . . ?
Br1 Cs11 Br6 173.6(5) . . ?
Br3 Cs11 Br6 78.2(3) 6_556 . ?
Br14 Cs11 Br6 57.44(18) . . ?
Br8 Cs11 Br6 115.0(5) . . ?
Br4 Cs11 Br6 80.5(3) 3_466 . ?
Br9 Cs11 Br6 116.2(5) . . ?
Br7 Cs11 Br6 123.4(3) 6_556 . ?
Br11 Cs11 Br5 56.2(2) . . ?
Br1 Cs11 Br5 83.3(4) . . ?
Br3 Cs11 Br5 102.2(3) 6_556 . ?
Br14 Cs11 Br5 58.0(2) . . ?
Br8 Cs11 Br5 131.8(4) . . ?
Br4 Cs11 Br5 100.7(3) 3_466 . ?
Br9 Cs11 Br5 128.3(4) . . ?
Br7 Cs11 Br5 57.6(3) 6_556 . ?
Br6 Cs11 Br5 102.7(3) . . ?
Br11 Cs11 Cs2 39.3(2) . . ?
Br1 Cs11 Cs2 87.0(4) . . ?
Br3 Cs11 Cs2 145.6(4) 6_556 . ?
Br14 Cs11 Cs2 87.9(3) . . ?
Br8 Cs11 Cs2 145.9(4) . . ?
Br4 Cs11 Cs2 55.2(3) 3_466 . ?
Br9 Cs11 Cs2 95.7(3) . . ?
Br7 Cs11 Cs2 99.2(4) 6_556 . ?
Br6 Cs11 Cs2 95.9(3) . . ?
Br5 Cs11 Cs2 45.6(2) . . ?
Br11 Cs11 Cs42 43.2(5) . . ?
Br1 Cs11 Cs42 138.1(5) . . ?
Br3 Cs11 Cs42 117.4(6) 6_556 . ?
Br14 Cs11 Cs42 84.8(5) . . ?
Br8 Cs11 Cs42 129.0(7) . . ?
Br4 Cs11 Cs42 41.7(5) 3_466 . ?
Br9 Cs11 Cs42 91.1(5) . . ?
Br7 Cs11 Cs42 151.4(5) 6_556 . ?
Br6 Cs11 Cs42 39.6(5) . . ?
Br5 Cs11 Cs42 99.2(5) . . ?
Cs2 Cs11 Cs42 67.5(6) . . ?
Br11 Cs2 Br6 137.3(7) . 7_665 ?
Br11 Cs2 Br2 120.3(4) . 7_665 ?
Br6 Cs2 Br2 92.5(3) 7_665 7_665 ?
Br11 Cs2 Br12 108.9(3) . 3_466 ?
Br6 Cs2 Br12 63.5(2) 7_665 3_466 ?
Br2 Cs2 Br12 124.6(6) 7_665 3_466 ?
Br11 Cs2 Br10 60.8(2) . 1_455 ?
Br6 Cs2 Br10 132.1(5) 7_665 1_455 ?
Br2 Cs2 Br10 60.8(2) 7_665 1_455 ?
Br12 Cs2 Br10 164.4(5) 3_466 1_455 ?
Br11 Cs2 Br5 59.5(3) . . ?
Br6 Cs2 Br5 92.6(5) 7_665 . ?
Br2 Cs2 Br5 96.7(4) 7_665 . ?
Br12 Cs2 Br5 131.0(6) 3_466 . ?
Br10 Cs2 Br5 56.3(3) 1_455 . ?
Br11 Cs2 Br9 74.7(3) . 3_466 ?
Br6 Cs2 Br9 118.5(4) 7_665 3_466 ?
Br2 Cs2 Br9 113.9(6) 7_665 3_466 ?
Br12 Cs2 Br9 55.6(2) 3_466 3_466 ?
Br10 Cs2 Br9 108.8(4) 1_455 3_466 ?
Br5 Cs2 Br9 133.5(4) . 3_466 ?
Br11 Cs2 Br2 126.2(5) . 3_466 ?
Br6 Cs2 Br2 86.3(4) 7_665 3_466 ?
Br2 Cs2 Br2 74.4(4) 7_665 3_466 ?
Br12 Cs2 Br2 56.0(3) 3_466 3_466 ?
Br10 Cs2 Br2 118.6(6) 1_455 3_466 ?
Br5 Cs2 Br2 171.0(4) . 3_466 ?
Br9 Cs2 Br2 53.8(3) 3_466 3_466 ?
Br11 Cs2 Br4 58.6(2) . 1_455 ?
Br6 Cs2 Br4 163.1(7) 7_665 1_455 ?
Br2 Cs2 Br4 79.3(4) 7_665 1_455 ?
Br12 Cs2 Br4 109.1(5) 3_466 1_455 ?
Br10 Cs2 Br4 55.9(2) 1_455 1_455 ?
Br5 Cs2 Br4 103.0(4) . 1_455 ?
Br9 Cs2 Br4 53.9(3) 3_466 1_455 ?
Br2 Cs2 Br4 77.3(4) 3_466 1_455 ?
Br11 Cs2 Cs42 150.0(5) . 7_665 ?
Br6 Cs2 Cs42 42.0(4) 7_665 7_665 ?
Br2 Cs2 Cs42 87.0(6) 7_665 7_665 ?
Br12 Cs2 Cs42 41.1(4) 3_466 7_665 ?
Br10 Cs2 Cs42 147.8(6) 1_455 7_665 ?
Br5 Cs2 Cs42 134.6(6) . 7_665 ?
Br9 Cs2 Cs42 83.2(5) 3_466 7_665 ?
Br2 Cs2 Cs42 44.9(4) 3_466 7_665 ?
Br4 Cs2 Cs42 122.0(7) 1_455 7_665 ?
Br11 Cs2 Cs11 41.3(3) . . ?
Br6 Cs2 Cs11 96.1(5) 7_665 . ?
Br2 Cs2 Cs11 145.1(5) 7_665 . ?
Br12 Cs2 Cs11 89.2(3) 3_466 . ?
Br10 Cs2 Cs11 89.1(4) 1_455 . ?
Br5 Cs2 Cs11 49.2(3) . . ?
Br9 Cs2 Cs11 91.3(3) 3_466 . ?
Br2 Cs2 Cs11 139.8(4) 3_466 . ?
Br4 Cs2 Cs11 99.1(3) 1_455 . ?
Cs42 Cs2 Cs11 121.2(6) 7_665 . ?
Br11 Cs2 Cs1 146.9(6) . 7_665 ?
Br6 Cs2 Cs1 43.6(2) 7_665 7_665 ?
Br2 Cs2 Cs1 50.0(2) 7_665 7_665 ?
Br12 Cs2 Cs1 98.5(3) 3_466 7_665 ?
Br10 Cs2 Cs1 95.4(3) 1_455 7_665 ?
Br5 Cs2 Cs1 88.5(4) . 7_665 ?
Br9 Cs2 Cs1 137.9(5) 3_466 7_665 ?
Br2 Cs2 Cs1 84.5(3) 3_466 7_665 ?
Br4 Cs2 Cs1 129.1(4) 1_455 7_665 ?
Cs42 Cs2 Cs1 59.9(4) 7_665 7_665 ?
Cs11 Cs2 Cs1 123.8(5) . 7_665 ?
Br2 Cs21 Br6 93.53(17) 7_665 7_665 ?
Br2 Cs21 Br11 118.7(3) 7_665 . ?
Br6 Cs21 Br11 128.9(5) 7_665 . ?
Br2 Cs21 Br12 131.9(4) 7_665 3_466 ?
Br6 Cs21 Br12 64.19(16) 7_665 3_466 ?
Br11 Cs21 Br12 107.72(19) . 3_466 ?
Br2 Cs21 Br2 79.9(3) 7_665 3_466 ?
Br6 Cs21 Br2 90.5(3) 7_665 3_466 ?
Br11 Cs21 Br2 131.0(3) . 3_466 ?
Br12 Cs21 Br2 59.7(2) 3_466 3_466 ?
Br2 Cs21 Br9 121.6(4) 7_665 3_466 ?
Br6 Cs21 Br9 122.1(3) 7_665 3_466 ?
Br11 Cs21 Br9 75.20(13) . 3_466 ?
Br12 Cs21 Br9 58.09(15) 3_466 3_466 ?
Br2 Cs21 Br9 57.7(2) 3_466 3_466 ?
Br2 Cs21 Br4 82.3(2) 7_665 1_455 ?
Br6 Cs21 Br4 172.4(5) 7_665 1_455 ?
Br11 Cs21 Br4 58.64(13) . 1_455 ?
Br12 Cs21 Br4 114.1(3) 3_466 1_455 ?
Br2 Cs21 Br4 82.6(3) 3_466 1_455 ?
Br9 Cs21 Br4 56.17(14) 3_466 1_455 ?
Br2 Cs21 Br10 60.69(13) 7_665 1_455 ?
Br6 Cs21 Br10 127.0(3) 7_665 1_455 ?
Br11 Cs21 Br10 58.51(18) . 1_455 ?
Br12 Cs21 Br10 165.5(2) 3_466 1_455 ?
Br2 Cs21 Br10 124.2(3) 3_466 1_455 ?
Br9 Cs21 Br10 110.6(2) 3_466 1_455 ?
Br4 Cs21 Br10 56.14(13) 1_455 1_455 ?
Br2 Cs21 Br5 93.1(2) 7_665 . ?
Br6 Cs21 Br5 86.9(3) 7_665 . ?
Br11 Cs21 Br5 55.3(2) . . ?
Br12 Cs21 Br5 124.9(4) 3_466 . ?
Br2 Cs21 Br5 172.4(2) 3_466 . ?
Br9 Cs21 Br5 129.5(3) 3_466 . ?
Br4 Cs21 Br5 99.6(3) 1_455 . ?
Br10 Cs21 Br5 53.16(19) 1_455 . ?
Br2 Cs21 Cs42 90.9(5) 7_665 7_665 ?
Br6 Cs21 Cs42 44.1(4) 7_665 7_665 ?
Br11 Cs21 Cs42 150.2(5) . 7_665 ?
Br12 Cs21 Cs42 42.8(5) 3_466 7_665 ?
Br2 Cs21 Cs42 46.9(5) 3_466 7_665 ?
Br9 Cs21 Cs42 87.4(5) 3_466 7_665 ?
Br4 Cs21 Cs42 129.3(6) 1_455 7_665 ?
Br10 Cs21 Cs42 151.3(5) 1_455 7_665 ?
Br5 Cs21 Cs42 131.0(5) . 7_665 ?
Br2 Cs21 Cs1 50.05(17) 7_665 7_665 ?
Br6 Cs21 Cs1 43.77(17) 7_665 7_665 ?
Br11 Cs21 Cs1 140.2(4) . 7_665 ?
Br12 Cs21 Cs1 100.0(2) 3_466 7_665 ?
Br2 Cs21 Cs1 87.6(3) 3_466 7_665 ?
Br9 Cs21 Cs1 144.6(4) 3_466 7_665 ?
Br4 Cs21 Cs1 132.4(3) 1_455 7_665 ?
Br10 Cs21 Cs1 94.24(19) 1_455 7_665 ?
Br5 Cs21 Cs1 85.5(2) . 7_665 ?
Cs42 Cs21 Cs1 60.9(4) 7_665 7_665 ?
Br2 Cs21 Cs4 89.5(3) 7_665 7_665 ?
Br6 Cs21 Cs4 44.8(2) 7_665 7_665 ?
Br11 Cs21 Cs4 151.6(3) . 7_665 ?
Br12 Cs21 Cs4 44.1(2) 3_466 7_665 ?
Br2 Cs21 Cs4 45.9(2) 3_466 7_665 ?
Br9 Cs21 Cs4 87.6(3) 3_466 7_665 ?
Br4 Cs21 Cs4 128.4(4) 1_455 7_665 ?
Br10 Cs21 Cs4 149.9(3) 1_455 7_665 ?
Br5 Cs21 Cs4 131.7(3) . 7_665 ?
Cs42 Cs21 Cs4 1.6(6) 7_665 7_665 ?
Cs1 Cs21 Cs4 60.3(2) 7_665 7_665 ?
Br1 Cs3 Br3 92.9(2) . 7_765 ?
Br1 Cs3 Br3 145.5(6) . 4_655 ?
Br3 Cs3 Br3 106.7(3) 7_765 4_655 ?
Br1 Cs3 Br7 63.70(19) . 6_556 ?
Br3 Cs3 Br7 128.4(5) 7_765 6_556 ?
Br3 Cs3 Br7 118.4(3) 4_655 6_556 ?
Br1 Cs3 Br14 114.2(5) . 7_665 ?
Br3 Cs3 Br14 58.7(2) 7_765 7_665 ?
Br3 Cs3 Br14 58.3(2) 4_655 7_665 ?
Br7 Cs3 Br14 171.8(5) 6_556 7_665 ?
Br1 Cs3 Br5 85.6(2) . . ?
Br3 Cs3 Br5 169.8(7) 7_765 . ?
Br3 Cs3 Br5 70.1(2) 4_655 . ?
Br7 Cs3 Br5 59.65(16) 6_556 . ?
Br14 Cs3 Br5 112.8(5) 7_665 . ?
Br1 Cs3 Br13 59.01(19) . 7_765 ?
Br3 Cs3 Br13 56.50(18) 7_765 7_765 ?
Br3 Cs3 Br13 108.8(5) 4_655 7_765 ?
Br7 Cs3 Br13 122.7(2) 6_556 7_765 ?
Br14 Cs3 Br13 55.9(3) 7_665 7_765 ?
Br5 Cs3 Br13 114.6(5) . 7_765 ?
Br1 Cs3 Br5 63.5(2) . 6_656 ?
Br3 Cs3 Br5 69.7(3) 7_765 6_656 ?
Br3 Cs3 Br5 150.0(5) 4_655 6_656 ?
Br7 Cs3 Br5 58.7(3) 6_556 6_656 ?
Br14 Cs3 Br5 128.3(3) 7_665 6_656 ?
Br5 Cs3 Br5 118.2(4) . 6_656 ?
Br13 Cs3 Br5 94.04(19) 7_765 6_656 ?
Br1 Cs3 Br8 149.8(3) . 4_655 ?
Br3 Cs3 Br8 56.88(14) 7_765 4_655 ?
Br3 Cs3 Br8 57.10(13) 4_655 4_655 ?
Br7 Cs3 Br8 132.9(5) 6_556 4_655 ?
Br14 Cs3 Br8 53.04(15) 7_665 4_655 ?
Br5 Cs3 Br8 124.2(2) . 4_655 ?
Br13 Cs3 Br8 99.1(3) 7_765 4_655 ?
Br5 Cs3 Br8 101.2(4) 6_656 4_655 ?
Br1 Cs3 Cs31 55.2(2) . 6_656 ?
Br3 Cs3 Cs31 39.57(15) 7_765 6_656 ?
Br3 Cs3 Cs31 144.9(4) 4_655 6_656 ?
Br7 Cs3 Cs31 96.0(4) 6_556 6_656 ?
Br14 Cs3 Cs31 88.5(3) 7_665 6_656 ?
Br5 Cs3 Cs31 140.7(3) . 6_656 ?
Br13 Cs3 Cs31 50.1(3) 7_765 6_656 ?
Br5 Cs3 Cs31 45.5(2) 6_656 6_656 ?
Br8 Cs3 Cs31 95.1(3) 4_655 6_656 ?
Br1 Cs3 Cs11 39.68(17) . . ?
Br3 Cs3 Cs11 132.6(2) 7_765 . ?
Br3 Cs3 Cs11 114.8(3) 4_655 . ?
Br7 Cs3 Cs11 44.10(15) 6_556 . ?
Br14 Cs3 Cs11 128.9(5) 7_665 . ?
Br5 Cs3 Cs11 46.55(17) . . ?
Br13 Cs3 Cs11 88.2(2) 7_765 . ?
Br5 Cs3 Cs11 84.2(2) 6_656 . ?
Br8 Cs3 Cs11 170.5(3) 4_655 . ?
Cs31 Cs3 Cs11 94.2(3) 6_656 . ?
Br7 Cs31 Br3 124.1(5) 6_556 4_655 ?
Br7 Cs31 Br3 130.7(4) 6_556 7_765 ?
Br3 Cs31 Br3 104.9(2) 4_655 7_765 ?
Br7 Cs31 Br1 62.8(3) 6_556 . ?
Br3 Cs31 Br1 135.1(7) 4_655 . ?
Br3 Cs31 Br1 87.1(6) 7_765 . ?
Br7 Cs31 Br5 61.56(17) 6_556 6_656 ?
Br3 Cs31 Br5 162.1(9) 4_655 6_656 ?
Br3 Cs31 Br5 70.2(2) 7_765 6_656 ?
Br1 Cs31 Br5 62.7(3) . 6_656 ?
Br7 Cs31 Br8 145.9(9) 6_556 4_655 ?
Br3 Cs31 Br8 58.6(3) 4_655 4_655 ?
Br3 Cs31 Br8 57.42(16) 7_765 4_655 ?
Br1 Cs31 Br8 143.7(6) . 4_655 ?
Br5 Cs31 Br8 106.5(4) 6_656 4_655 ?
Br7 Cs31 Br10 57.5(3) 6_556 6_556 ?
Br3 Cs31 Br10 111.8(8) 4_655 6_556 ?
Br3 Cs31 Br10 102.2(4) 7_765 6_556 ?
Br1 Cs31 Br10 107.3(2) . 6_556 ?
Br5 Cs31 Br10 54.7(2) 6_656 6_556 ?
Br8 Cs31 Br10 89.1(6) 4_655 6_556 ?
Br7 Cs31 Br5 60.81(17) 6_556 . ?
Br3 Cs31 Br5 70.1(2) 4_655 . ?
Br3 Cs31 Br5 156.5(8) 7_765 . ?
Br1 Cs31 Br5 81.9(4) . . ?
Br5 Cs31 Br5 121.2(3) 6_656 . ?
Br8 Cs31 Br5 127.6(5) 4_655 . ?
Br10 Cs31 Br5 100.8(5) 6_556 . ?
Br7 Cs31 Br14 161.6(8) 6_556 7_665 ?
Br3 Cs31 Br14 56.02(15) 4_655 7_665 ?
Br3 Cs31 Br14 55.5(2) 7_765 7_665 ?
Br1 Cs31 Br14 103.3(7) . 7_665 ?
Br5 Cs31 Br14 125.0(5) 6_656 7_665 ?
Br8 Cs31 Br14 52.21(12) 4_655 7_665 ?
Br10 Cs31 Br14 140.9(6) 6_556 7_665 ?
Br5 Cs31 Br14 107.1(4) . 7_665 ?
Br7 Cs31 Cs3 85.5(3) 6_556 6_556 ?
Br3 Cs31 Cs3 39.6(3) 4_655 6_556 ?
Br3 Cs31 Cs3 141.1(6) 7_765 6_556 ?
Br1 Cs31 Cs3 127.9(4) . 6_556 ?
Br5 Cs31 Cs3 136.7(7) 6_656 6_556 ?
Br8 Cs31 Cs3 84.8(6) 4_655 6_556 ?
Br10 Cs31 Cs3 84.7(6) 6_556 6_556 ?
Br5 Cs31 Cs3 46.02(10) . 6_556 ?
Br14 Cs31 Cs3 95.3(3) 7_665 6_556 ?
Br12 Cs4 Br4 120.7(4) 1_455 3_466 ?
Br12 Cs4 Br10 164.6(10) 1_455 3_466 ?
Br4 Cs4 Br10 61.6(3) 3_466 3_466 ?
Br12 Cs4 Br13 110.5(5) 1_455 5_666 ?
Br4 Cs4 Br13 128.8(5) 3_466 5_666 ?
Br10 Cs4 Br13 69.7(3) 3_466 5_666 ?
Br12 Cs4 Br9 105.6(7) 1_455 3_466 ?
Br4 Cs4 Br9 61.8(4) 3_466 3_466 ?
Br10 Cs4 Br9 61.0(4) 3_466 3_466 ?
Br13 Cs4 Br9 107.6(6) 5_666 3_466 ?
Br12 Cs4 Br12 78.8(5) 1_455 5_666 ?
Br4 Cs4 Br12 127.0(8) 3_466 5_666 ?
Br10 Cs4 Br12 112.6(6) 3_466 5_666 ?
Br13 Cs4 Br12 59.6(4) 5_666 5_666 ?
Br9 Cs4 Br12 167.0(5) 3_466 5_666 ?
Br12 Cs4 Br11 58.4(2) 1_455 . ?
Br4 Cs4 Br11 62.4(3) 3_466 . ?
Br10 Cs4 Br11 120.1(6) 3_466 . ?
Br13 Cs4 Br11 168.7(6) 5_666 . ?
Br9 Cs4 Br11 75.3(5) 3_466 . ?
Br12 Cs4 Br11 116.8(6) 5_666 . ?
Br12 Cs4 Br6 60.9(3) 1_455 . ?
Br4 Cs4 Br6 84.8(4) 3_466 . ?
Br10 Cs4 Br6 133.1(7) 3_466 . ?
Br13 Cs4 Br6 120.8(8) 5_666 . ?
Br9 Cs4 Br6 131.5(5) 3_466 . ?
Br12 Cs4 Br6 61.4(5) 5_666 . ?
Br11 Cs4 Br6 57.7(2) . . ?
Br12 Cs4 Br2 134.2(9) 1_455 5_666 ?
Br4 Cs4 Br2 81.3(4) 3_466 5_666 ?
Br10 Cs4 Br2 60.2(3) 3_466 5_666 ?
Br13 Cs4 Br2 60.6(3) 5_666 5_666 ?
Br9 Cs4 Br2 120.1(5) 3_466 5_666 ?
Br12 Cs4 Br2 57.6(4) 5_666 5_666 ?
Br11 Cs4 Br2 128.0(6) . 5_666 ?
Br6 Cs4 Br2 84.6(6) . 5_666 ?
Br12 Cs4 Mo4 135.7(7) 1_455 3_466 ?
Br4 Cs4 Mo4 36.6(2) 3_466 3_466 ?
Br10 Cs4 Mo4 36.2(2) 3_466 3_466 ?
Br13 Cs4 Mo4 104.0(4) 5_666 3_466 ?
Br9 Cs4 Mo4 35.7(2) 3_466 3_466 ?
Br12 Cs4 Mo4 144.5(6) 5_666 3_466 ?
Br11 Cs4 Mo4 84.7(4) . 3_466 ?
Br6 Cs4 Mo4 121.4(4) . 3_466 ?
Br2 Cs4 Mo4 86.9(3) 5_666 3_466 ?
Br12 Cs4 Cs21 95.7(6) 1_455 7_655 ?
Br4 Cs4 Cs21 84.4(5) 3_466 7_655 ?
Br10 Cs4 Cs21 99.7(5) 3_466 7_655 ?
Br13 Cs4 Cs21 89.0(6) 5_666 7_655 ?
Br9 Cs4 Cs21 145.7(5) 3_466 7_655 ?
Br12 Cs4 Cs21 43.1(3) 5_666 7_655 ?
Br11 Cs4 Cs21 94.3(5) . 7_655 ?
Br6 Cs4 Cs21 41.5(4) . 7_655 ?
Br2 Cs4 Cs21 43.3(4) 5_666 7_655 ?
Mo4 Cs4 Cs21 112.1(4) 3_466 7_655 ?
Br12 Cs4 Cs1 88.2(3) 1_455 . ?
Br4 Cs4 Cs1 41.7(2) 3_466 . ?
Br10 Cs4 Cs1 99.7(4) 3_466 . ?
Br13 Cs4 Cs1 145.7(8) 5_666 . ?
Br9 Cs4 Cs1 93.8(4) 3_466 . ?
Br12 Cs4 Cs1 98.7(6) 5_666 . ?
Br11 Cs4 Cs1 42.5(3) . . ?
Br6 Cs4 Cs1 43.7(2) . . ?
Br2 Cs4 Cs1 85.6(5) 5_666 . ?
Mo4 Cs4 Cs1 77.9(3) 3_466 . ?
Cs21 Cs4 Cs1 59.8(4) 7_655 . ?
Br12 Cs41 Br9 110.8(19) 1_455 3_466 ?
Br12 Cs41 Br13 113.9(13) 1_455 5_666 ?
Br9 Cs41 Br13 108.6(14) 3_466 5_666 ?
Br12 Cs41 Br4 121.5(8) 1_455 3_466 ?
Br9 Cs41 Br4 61.1(8) 3_466 3_466 ?
Br13 Cs41 Br4 123.7(15) 5_666 3_466 ?
Br12 Cs41 Br10 170(3) 1_455 3_466 ?
Br9 Cs41 Br10 60.5(9) 3_466 3_466 ?
Br13 Cs41 Br10 68.1(7) 5_666 3_466 ?
Br4 Cs41 Br10 59.2(8) 3_466 3_466 ?
Br12 Cs41 Br11 60.3(6) 1_455 . ?
Br9 Cs41 Br11 76.7(10) 3_466 . ?
Br13 Cs41 Br11 173.6(17) 5_666 . ?
Br4 Cs41 Br11 61.7(5) 3_466 . ?
Br10 Cs41 Br11 118.1(12) 3_466 . ?
Br12 Cs41 Br12 79.8(12) 1_455 5_666 ?
Br9 Cs41 Br12 166.7(10) 3_466 5_666 ?
Br13 Cs41 Br12 58.7(8) 5_666 5_666 ?
Br4 Cs41 Br12 121(2) 3_466 5_666 ?
Br10 Cs41 Br12 108.3(14) 3_466 5_666 ?
Br11 Cs41 Br12 116.2(15) . 5_666 ?
Br12 Cs41 Br6 61.5(8) 1_455 . ?
Br9 Cs41 Br6 131.4(9) 3_466 . ?
Br13 Cs41 Br6 118.3(18) 5_666 . ?
Br4 Cs41 Br6 82.0(11) 3_466 . ?
Br10 Cs41 Br6 126.7(19) 3_466 . ?
Br11 Cs41 Br6 57.5(6) . . ?
Br12 Cs41 Br6 60.2(11) 5_666 . ?
Br12 Cs41 Br2 132(2) 1_455 5_666 ?
Br9 Cs41 Br2 116.2(13) 3_466 5_666 ?
Br13 Cs41 Br2 58.3(8) 5_666 5_666 ?
Br4 Cs41 Br2 76.9(12) 3_466 5_666 ?
Br10 Cs41 Br2 57.2(8) 3_466 5_666 ?
Br11 Cs41 Br2 123.1(17) . 5_666 ?
Br12 Cs41 Br2 55.2(10) 5_666 5_666 ?
Br6 Cs41 Br2 80.9(15) . 5_666 ?
Br12 Cs41 Br1 118.2(19) 1_455 3_466 ?
Br9 Cs41 Br1 54.3(9) 3_466 3_466 ?
Br13 Cs41 Br1 56.2(6) 5_666 3_466 ?
Br4 Cs41 Br1 102.3(13) 3_466 3_466 ?
Br10 Cs41 Br1 54.2(7) 3_466 3_466 ?
Br11 Cs41 Br1 127.8(19) . 3_466 ?
Br12 Cs41 Br1 114.1(7) 5_666 3_466 ?
Br6 Cs41 Br1 174.3(13) . 3_466 ?
Br2 Cs41 Br1 96.3(8) 5_666 3_466 ?
Br12 Cs41 Cs42 39.2(8) 1_455 5_566 ?
Br9 Cs41 Cs42 148(2) 3_466 5_566 ?
Br13 Cs41 Cs42 84.3(11) 5_666 5_566 ?
Br4 Cs41 Cs42 135.5(15) 3_466 5_566 ?
Br10 Cs41 Cs42 148.1(15) 3_466 5_566 ?
Br11 Cs41 Cs42 89.4(9) . 5_566 ?
Br12 Cs41 Cs42 40.8(6) 5_666 5_566 ?
Br6 Cs41 Cs42 53.5(7) . 5_566 ?
Br2 Cs41 Cs42 95.3(14) 5_666 5_566 ?
Br1 Cs41 Cs42 122.2(13) 3_466 5_566 ?
Br12 Cs41 Cs1 88.0(8) 1_455 . ?
Br9 Cs41 Cs1 92.6(8) 3_466 . ?
Br13 Cs41 Cs1 140.0(19) 5_666 . ?
Br4 Cs41 Cs1 40.5(5) 3_466 . ?
Br10 Cs41 Cs1 96.1(11) 3_466 . ?
Br11 Cs41 Cs1 41.1(6) . . ?
Br12 Cs41 Cs1 95.8(14) 5_666 . ?
Br6 Cs41 Cs1 42.4(5) . . ?
Br2 Cs41 Cs1 82.0(12) 5_666 . ?
Br1 Cs41 Cs1 142.4(12) 3_466 . ?
Cs42 Cs41 Cs1 95.3(10) 5_566 . ?
Br12 Cs42 Br12 83.9(9) 5_666 1_455 ?
Br12 Cs42 Br6 66.8(9) 5_666 . ?
Br12 Cs42 Br6 64.3(7) 1_455 . ?
Br12 Cs42 Br13 62.4(6) 5_666 5_666 ?
Br12 Cs42 Br13 112.6(11) 1_455 5_666 ?
Br6 Cs42 Br13 129.1(13) . 5_666 ?
Br12 Cs42 Br4 133.3(15) 5_666 3_466 ?
Br12 Cs42 Br4 120.0(9) 1_455 3_466 ?
Br6 Cs42 Br4 87.1(10) . 3_466 ?
Br13 Cs42 Br4 125.7(11) 5_666 3_466 ?
Br12 Cs42 Br2 61.3(7) 5_666 5_666 ?
Br12 Cs42 Br2 143.6(14) 1_455 5_666 ?
Br6 Cs42 Br2 90.6(12) . 5_666 ?
Br13 Cs42 Br2 62.1(6) 5_666 5_666 ?
Br4 Cs42 Br2 82.0(9) 3_466 5_666 ?
Br12 Cs42 Br10 115.2(10) 5_666 3_466 ?
Br12 Cs42 Br10 155.4(16) 1_455 3_466 ?
Br6 Cs42 Br10 136.1(14) . 3_466 ?
Br13 Cs42 Br10 67.8(7) 5_666 3_466 ?
Br4 Cs42 Br10 59.0(6) 3_466 3_466 ?
Br2 Cs42 Br10 59.9(6) 5_666 3_466 ?
Br12 Cs42 Br11 123.7(13) 5_666 . ?
Br12 Cs42 Br11 58.8(6) 1_455 . ?
Br6 Cs42 Br11 59.6(6) . . ?
Br13 Cs42 Br11 166.0(16) 5_666 . ?
Br4 Cs42 Br11 61.2(5) 3_466 . ?
Br2 Cs42 Br11 131.7(13) 5_666 . ?
Br10 Cs42 Br11 114.8(10) 3_466 . ?
Br12 Cs42 Br9 163.4(13) 5_666 3_466 ?
Br12 Cs42 Br9 100.7(11) 1_455 3_466 ?
Br6 Cs42 Br9 129.6(9) . 3_466 ?
Br13 Cs42 Br9 101.3(11) 5_666 3_466 ?
Br4 Cs42 Br9 57.9(6) 3_466 3_466 ?
Br2 Cs42 Br9 115.7(10) 5_666 3_466 ?
Br10 Cs42 Br9 56.7(6) 3_466 3_466 ?
Br11 Cs42 Br9 71.4(7) . 3_466 ?
Br12 Cs42 Mo2 35.9(4) 5_666 5_666 ?
Br12 Cs42 Mo2 116.0(10) 1_455 5_666 ?
Br6 Cs42 Mo2 95.9(11) . 5_666 ?
Br13 Cs42 Mo2 36.5(3) 5_666 5_666 ?
Br4 Cs42 Mo2 118.7(11) 3_466 5_666 ?
Br2 Cs42 Mo2 37.0(4) 5_666 5_666 ?
Br10 Cs42 Mo2 79.7(7) 3_466 5_666 ?
Br11 Cs42 Mo2 155.3(14) . 5_666 ?
Br9 Cs42 Mo2 131.4(10) 3_466 5_666 ?
Br12 Cs42 Mo6 89.8(9) 5_666 1_455 ?
Br12 Cs42 Mo6 35.5(4) 1_455 1_455 ?
Br6 Cs42 Mo6 36.7(4) . 1_455 ?
Br13 Cs42 Mo6 143.0(11) 5_666 1_455 ?
Br4 Cs42 Mo6 90.9(7) 3_466 1_455 ?
Br2 Cs42 Mo6 127.2(14) 5_666 1_455 ?
Br10 Cs42 Mo6 149.1(10) 3_466 1_455 ?
Br11 Cs42 Mo6 35.3(3) . 1_455 ?
Br9 Cs42 Mo6 103.3(8) 3_466 1_455 ?
Mo2 Cs42 Mo6 125.2(11) 5_666 1_455 ?
Br12 Cs42 Cs21 46.3(6) 5_666 7_655 ?
Br12 Cs42 Cs21 102.1(11) 1_455 7_655 ?
Br6 Cs42 Cs21 44.6(6) . 7_655 ?
Br13 Cs42 Cs21 93.9(9) 5_666 7_655 ?
Br4 Cs42 Cs21 87.7(10) 3_466 7_655 ?
Br2 Cs42 Cs21 46.4(6) 5_666 7_655 ?
Br10 Cs42 Cs21 102.4(10) 3_466 7_655 ?
Br11 Cs42 Cs21 98.7(10) . 7_655 ?
Br9 Cs42 Cs21 145.1(11) 3_466 7_655 ?
Mo2 Cs42 Cs21 57.4(6) 5_666 7_655 ?
Mo6 Cs42 Cs21 81.2(8) 1_455 7_655 ?

loop_
_geom_bond_atom_site_label_1
_geom_bond_atom_site_label_2
_geom_bond_distance
_geom_bond_site_symmetry_2
_geom_bond_publ_flag
Mo1 Br10 2.6011(13) . ?
Mo1 Br9 2.6076(12) . ?
Mo1 Br7 2.6136(13) . ?
Mo1 Br8 2.6175(13) . ?
Mo1 Mo2 2.6335(12) . ?
Mo1 Mo4 2.6379(11) . ?
Mo1 Mo3 2.6417(12) . ?
Mo1 Br1 2.6442(16) . ?
Mo1 Mo5 2.6444(16) . ?
Mo2 Br12 2.5813(13) . ?
Mo2 Br9 2.5997(13) . ?
Mo2 Br8 2.6136(12) . ?
Mo2 Br13 2.6174(13) . ?
Mo2 Mo4 2.6332(12) . ?
Mo2 Mo6 2.6358(16) . ?
Mo2 Mo3 2.6416(11) . ?
Mo2 Br2 2.6548(14) . ?
Mo2 Cs42 4.40(4) 5_666 ?
Mo3 Br7 2.6011(13) . ?
Mo3 Br8 2.6029(16) . ?
Mo3 Br13 2.6036(13) . ?
Mo3 Br14 2.6061(16) 1_655 ?
Mo3 Mo6 2.6312(11) . ?
Mo3 Mo5 2.6468(12) . ?
Mo3 Br3 2.6635(12) . ?
Mo4 Br11 2.5852(16) 1_655 ?
Mo4 Br12 2.5876(14) . ?
Mo4 Br9 2.6031(16) . ?
Mo4 Mo5 2.6298(11) . ?
Mo4 Br10 2.6354(14) . ?
Mo4 Mo6 2.6375(12) . ?
Mo4 Br4 2.6568(13) . ?
Mo4 Cs4 4.46(2) 3_566 ?
Mo5 Br11 2.6007(13) 1_655 ?
Mo5 Br10 2.6031(13) . ?
Mo5 Br14 2.6049(13) 1_655 ?
Mo5 Br7 2.6268(13) . ?
Mo5 Mo6 2.6381(12) . ?
Mo5 Br5 2.6540(15) 1_655 ?
Mo6 Br11 2.5809(14) 1_655 ?
Mo6 Br12 2.5840(12) . ?
Mo6 Br14 2.6237(12) 1_655 ?
Mo6 Br13 2.6269(14) . ?
Mo6 Br6 2.6551(15) 1_655 ?
Mo6 Cs42 4.44(4) 1_655 ?
Br1 Cs3 3.616(8) . ?
Br1 Cs11 3.685(15) . ?
Br1 Cs31 3.88(3) . ?
Br1 Cs1 3.91(2) . ?
Br1 Cs41 4.28(6) 3_566 ?
Br2 Cs21 3.499(9) 7_655 ?
Br2 Cs2 3.614(15) 7_655 ?
Br2 Cs21 3.729(17) 3_566 ?
Br2 Cs42 3.76(4) 5_666 ?
Br2 Cs4 3.90(3) 5_666 ?
Br2 Cs2 4.05(2) 3_566 ?
Br2 Cs41 4.12(7) 5_666 ?
Br2 Cs1 4.16(2) . ?
Br3 Cs31 3.667(15) 4_645 ?
Br3 Cs3 3.668(10) 7_755 ?
Br3 Cs1 3.686(12) 6_656 ?
Br3 Cs11 3.691(11) 6_656 ?
Br3 Cs3 3.692(13) 4_645 ?
Br3 Cs31 3.779(16) 7_755 ?
Br4 Cs4 3.624(18) 3_566 ?
Br4 Cs1 3.651(14) 3_566 ?
Br4 Cs42 3.73(4) 3_566 ?
Br4 Cs41 3.76(5) 3_566 ?
Br4 Cs11 3.797(12) 3_566 ?
Br4 Cs21 3.945(10) 1_655 ?
Br4 Cs2 4.066(19) 1_655 ?
Br5 Mo5 2.6540(15) 1_455 ?
Br5 Cs2 3.87(2) . ?
Br5 Cs31 3.923(12) 6_556 ?
Br5 Cs3 4.013(11) . ?
Br5 Cs31 4.034(12) . ?
Br5 Cs3 4.07(2) 6_556 ?
Br5 Cs11 4.107(19) . ?
Br5 Cs21 4.185(17) . ?
Br6 Mo6 2.6551(15) 1_455 ?
Br6 Cs2 3.556(16) 7_655 ?
Br6 Cs42 3.58(5) . ?
Br6 Cs21 3.611(9) 7_655 ?
Br6 Cs1 3.77(2) . ?
Br6 Cs4 3.84(3) . ?
Br6 Cs41 3.91(6) . ?
Br6 Cs11 3.994(15) . ?
Br7 Cs31 3.593(10) 6_656 ?
Br7 Cs3 3.776(16) 6_656 ?
Br7 Cs11 3.945(17) 6_656 ?
Br7 Cs1 4.28(2) 6_656 ?
Br8 Cs1 3.639(13) . ?
Br8 Cs11 3.722(13) . ?
Br8 Cs31 3.972(18) 4_645 ?
Br8 Cs3 4.115(9) 4_645 ?
Br9 Cs41 3.58(7) 3_566 ?
Br9 Cs4 3.65(3) 3_566 ?
Br9 Cs1 3.702(14) . ?
Br9 Cs21 3.832(10) 3_566 ?
Br9 Cs11 3.847(13) . ?
Br9 Cs42 3.97(5) 3_566 ?
Br9 Cs2 4.02(2) 3_566 ?
Br10 Cs4 3.637(19) 3_566 ?
Br10 Cs41 3.76(5) 3_566 ?
Br10 Cs42 3.82(4) 3_566 ?
Br10 Cs2 3.854(15) 1_655 ?
Br10 Cs21 3.956(11) 1_655 ?
Br10 Cs31 4.01(3) 6_656 ?
Br11 Mo6 2.5809(14) 1_455 ?
Br11 Mo4 2.5852(16) 1_455 ?
Br11 Mo5 2.6007(13) 1_455 ?
Br11 Cs2 3.469(15) . ?
Br11 Cs11 3.617(12) . ?
Br11 Cs21 3.642(13) . ?
Br11 Cs1 3.687(14) . ?
Br11 Cs41 3.77(3) . ?
Br11 Cs4 3.820(15) . ?
Br11 Cs42 3.85(3) . ?
Br12 Cs41 3.45(5) 1_655 ?
Br12 Cs42 3.49(4) 5_666 ?
Br12 Cs42 3.54(4) 1_655 ?
Br12 Cs4 3.616(17) 1_655 ?
Br12 Cs21 3.715(10) 3_566 ?
Br12 Cs4 3.78(3) 5_666 ?
Br12 Cs2 3.827(16) 3_566 ?
Br12 Cs41 3.85(7) 5_666 ?
Br13 Cs42 3.63(4) 5_666 ?
Br13 Cs4 3.637(15) 5_666 ?
Br13 Cs41 3.66(3) 5_666 ?
Br13 Cs3 4.025(16) 7_755 ?
Br14 Mo5 2.6049(13) 1_455 ?
Br14 Mo3 2.6061(16) 1_455 ?
Br14 Mo6 2.6237(12) 1_455 ?
Br14 Cs11 3.695(12) . ?
Br14 Cs1 3.833(15) . ?
Br14 Cs3 3.905(18) 7_655 ?
Br14 Cs31 4.168(15) 7_655 ?
Cs1 Br4 3.651(14) 3_466 ?
Cs1 Br3 3.686(12) 6_556 ?
Cs1 Br7 4.28(2) 6_556 ?
Cs1 Cs42 5.36(5) . ?
Cs1 Cs21 5.42(3) 7_655 ?
Cs11 Br3 3.691(11) 6_556 ?
Cs11 Br4 3.797(12) 3_466 ?
Cs11 Br7 3.945(17) 6_556 ?
Cs11 Cs2 5.41(3) . ?
Cs11 Cs42 5.58(4) . ?
Cs2 Br6 3.556(16) 7_665 ?
Cs2 Br2 3.614(15) 7_665 ?
Cs2 Br12 3.827(16) 3_466 ?
Cs2 Br10 3.854(15) 1_455 ?
Cs2 Br9 4.02(2) 3_466 ?
Cs2 Br2 4.05(2) 3_466 ?
Cs2 Br4 4.066(19) 1_455 ?
Cs2 Cs42 5.31(6) 7_665 ?
Cs2 Cs1 5.43(3) 7_665 ?
Cs21 Br2 3.499(9) 7_665 ?
Cs21 Br6 3.611(9) 7_665 ?
Cs21 Br12 3.715(10) 3_466 ?
Cs21 Br2 3.729(17) 3_466 ?
Cs21 Br9 3.832(10) 3_466 ?
Cs21 Br4 3.945(10) 1_455 ?
Cs21 Br10 3.956(11) 1_455 ?
Cs21 Cs42 5.14(6) 7_665 ?
Cs21 Cs1 5.42(3) 7_665 ?
Cs21 Cs4 5.43(3) 7_665 ?
Cs3 Br3 3.668(10) 7_765 ?
Cs3 Br3 3.692(13) 4_655 ?
Cs3 Br7 3.776(16) 6_556 ?
Cs3 Br14 3.905(18) 7_665 ?
Cs3 Br13 4.025(16) 7_765 ?
Cs3 Br5 4.07(2) 6_656 ?
Cs3 Br8 4.115(9) 4_655 ?
Cs3 Cs31 5.65(3) 6_656 ?
Cs31 Br7 3.593(10) 6_556 ?
Cs31 Br3 3.667(15) 4_655 ?
Cs31 Br3 3.779(15) 7_765 ?
Cs31 Br5 3.923(12) 6_656 ?
Cs31 Br8 3.972(18) 4_655 ?
Cs31 Br10 4.01(3) 6_556 ?
Cs31 Br14 4.168(15) 7_665 ?
Cs31 Cs3 5.65(3) 6_556 ?
Cs4 Br12 3.616(17) 1_455 ?
Cs4 Br4 3.624(18) 3_466 ?
Cs4 Br10 3.637(19) 3_466 ?
Cs4 Br13 3.637(15) 5_666 ?
Cs4 Br9 3.65(3) 3_466 ?
Cs4 Br12 3.78(3) 5_666 ?
Cs4 Br2 3.90(3) 5_666 ?
Cs4 Mo4 4.46(2) 3_466 ?
Cs4 Cs21 5.43(3) 7_655 ?
Cs41 Br12 3.45(5) 1_455 ?
Cs41 Br9 3.58(7) 3_466 ?
Cs41 Br13 3.66(3) 5_666 ?
Cs41 Br4 3.76(5) 3_466 ?
Cs41 Br10 3.76(5) 3_466 ?
Cs41 Br12 3.85(7) 5_666 ?
Cs41 Br2 4.12(7) 5_666 ?
Cs41 Br1 4.28(6) 3_466 ?
Cs41 Cs42 5.40(7) 5_566 ?
Cs42 Br12 3.49(4) 5_666 ?
Cs42 Br12 3.54(4) 1_455 ?
Cs42 Br13 3.63(4) 5_666 ?
Cs42 Br4 3.73(4) 3_466 ?
Cs42 Br2 3.76(4) 5_666 ?
Cs42 Br10 3.82(4) 3_466 ?
Cs42 Br9 3.97(5) 3_466 ?
Cs42 Mo2 4.40(4) 5_666 ?
Cs42 Mo6 4.44(4) 1_455 ?
Cs42 Cs21 5.14(6) 7_655 ?
